data_4102503
loop_
_publ_author_name
'Eric L. Dane'
'Sarah B. King'
'Timothy M. Swager'

_publ_section_title
;
 Conjugated Polymers That Respond to Oxidation with Increased Emission
;
_journal_name_full 'Journal of the American Chemical Society'
_journal_page_first 7758
_journal_page_last 7768
_journal_paper_doi 10.1021/ja1019063
_journal_volume 132
_journal_year 2010
_chemical_formula_sum 'C40 H46 O2 S4'
_chemical_formula_weight 687.01
_chemical_name_systematic
; 
 ? 
;
_space_group_IT_number 7
_symmetry_cell_setting monoclinic
_symmetry_space_group_name_Hall 'P -2yc'
_symmetry_space_group_name_H-M 'P 1 c 1'
_atom_sites_solution_hydrogens geom
_atom_sites_solution_primary direct
_atom_sites_solution_secondary difmap
_audit_creation_method SHELXL-97
_cell_angle_alpha 90.00
_cell_angle_beta 90.428(2)
_cell_angle_gamma 90.00
_cell_formula_units_Z 8
_cell_length_a 16.193(2)
_cell_length_b 18.918(3)
_cell_length_c 24.580(3)
_cell_measurement_reflns_used 9886
_cell_measurement_temperature 100(2)
_cell_measurement_theta_max 25.40
_cell_measurement_theta_min 2.31
_cell_volume 7529.6(18)
_computing_cell_refinement 'SAINT 7.46A (Bruker-AXS, 2009)'
_computing_data_collection 'APEX2 v2009.9.0 (Bruker-AXS, 2009)'
_computing_data_reduction 'SAINT 7.46A (Bruker-AXS, 2009)'
_computing_molecular_graphics 'Bruker SHELXTL'
_computing_publication_material 'Bruker SHELXTL'
_computing_structure_refinement 'SHELXL-97 (Sheldrick, 2008)'
_computing_structure_solution 'SHELXS-97 (Sheldrick, 2008)'
_diffrn_ambient_temperature 100(2)
_diffrn_detector_area_resol_mean 8.3
_diffrn_measured_fraction_theta_full 1.000
_diffrn_measured_fraction_theta_max 1.000
_diffrn_measurement_device_type 'Bruker Smart APEX CCD'
_diffrn_measurement_method 'omega and phi scans'
_diffrn_radiation_monochromator graphite
_diffrn_radiation_source 'fine-focus sealed tube'
_diffrn_radiation_type MoK\a
_diffrn_radiation_wavelength 0.71073
_diffrn_reflns_av_R_equivalents 0.0822
_diffrn_reflns_av_sigmaI/netI 0.0615
_diffrn_reflns_limit_h_max 18
_diffrn_reflns_limit_h_min -18
_diffrn_reflns_limit_k_max 21
_diffrn_reflns_limit_k_min -21
_diffrn_reflns_limit_l_max 27
_diffrn_reflns_limit_l_min -27
_diffrn_reflns_number 131846
_diffrn_reflns_theta_full 23.82
_diffrn_reflns_theta_max 23.82
_diffrn_reflns_theta_min 1.08
_exptl_absorpt_coefficient_mu 0.285
_exptl_absorpt_correction_T_max 0.9748
_exptl_absorpt_correction_T_min 0.9118
_exptl_absorpt_correction_type multi-scan
_exptl_absorpt_process_details 'SADABS (Sheldrick, 2009)'
_exptl_crystal_colour yellow
_exptl_crystal_density_diffrn 1.212
_exptl_crystal_density_method 'not measured'
_exptl_crystal_description plate
_exptl_crystal_F_000 2928
_exptl_crystal_size_max 0.33
_exptl_crystal_size_mid 0.30
_exptl_crystal_size_min 0.09
_refine_diff_density_max 0.514
_refine_diff_density_min -0.445
_refine_diff_density_rms 0.055
_refine_ls_abs_structure_details 'Flack H D (1983), Acta Cryst. A39, 876-881'
_refine_ls_abs_structure_Flack -0.04(8)
_refine_ls_extinction_method none
_refine_ls_goodness_of_fit_ref 1.018
_refine_ls_hydrogen_treatment constr
_refine_ls_matrix_type full
_refine_ls_number_parameters 2034
_refine_ls_number_reflns 23128
_refine_ls_number_restraints 4796
_refine_ls_restrained_S_all 1.055
_refine_ls_R_factor_all 0.0998
_refine_ls_R_factor_gt 0.0619
_refine_ls_shift/su_max 0.001
_refine_ls_shift/su_mean 0.000
_refine_ls_structure_factor_coef Fsqd
_refine_ls_weighting_details 'calc w=1/[\s^2^(Fo^2^)+(0.0743P)^2^+7.2011P] where P=(Fo^2^+2Fc^2^)/3'
_refine_ls_weighting_scheme calc
_refine_ls_wR_factor_gt 0.1413
_refine_ls_wR_factor_ref 0.1675
_reflns_number_gt 16412
_reflns_number_total 23128
_reflns_threshold_expression >2sigma(I)
_cod_data_source_file ja1019063_si_001.cif
_cod_data_source_block 09466
_cod_original_cell_volume 7529.6(17)
_cod_database_code 4102503

loop_
_symmetry_equiv_pos_as_xyz
'x, y, z'
'x, -y, z+1/2'

loop_
_atom_site_label
_atom_site_type_symbol
_atom_site_fract_x
_atom_site_fract_y
_atom_site_fract_z
_atom_site_U_iso_or_equiv
_atom_site_adp_type
_atom_site_occupancy
_atom_site_symmetry_multiplicity
_atom_site_calc_flag
_atom_site_refinement_flags
_atom_site_disorder_assembly
_atom_site_disorder_group
S1 S 0.72679(11) 0.61856(10) 0.87580(8) 0.0493(5) Uani 1 1 d DU A .
S2 S 0.61766(12) 0.71716(10) 0.81194(8) 0.0515(5) Uani 1 1 d U A .
S3 S 0.78409(12) 0.83002(9) 1.02696(8) 0.0529(5) Uani 1 1 d DU . .
S4 S 0.67168(12) 0.92824(10) 0.96284(9) 0.0565(5) Uani 1 1 d DU . .
O1 O 0.6611(3) 0.5823(2) 0.9073(2) 0.0560(12) Uani 1 1 d DU . .
O2 O 0.7277(3) 0.7998(3) 1.0692(2) 0.0574(17) Uani 0.914(10) 1 d PDU A 1
O2A O 0.5887(12) 0.926(2) 0.9890(15) 0.049(15) Uiso 0.086(10) 1 d PDU A 2
C1 C 0.7633(4) 0.7318(4) 0.9438(3) 0.0431(14) Uani 1 1 d U . .
C2 C 0.7228(4) 0.7093(4) 0.8968(3) 0.0432(14) Uani 1 1 d DU A .
C3 C 0.6674(4) 0.7531(4) 0.8682(3) 0.0419(13) Uani 1 1 d U . .
C4 C 0.6513(4) 0.8220(4) 0.8863(3) 0.0436(14) Uani 1 1 d U A .
C5 C 0.6908(4) 0.8442(4) 0.9354(3) 0.0456(15) Uani 1 1 d DU A .
C6 C 0.7462(4) 0.8001(4) 0.9629(3) 0.0447(14) Uani 1 1 d DU A .
C7 C 0.8204(4) 0.6871(4) 0.9743(3) 0.0470(16) Uani 1 1 d U A .
C8 C 0.8695(4) 0.6541(4) 1.0006(3) 0.0429(15) Uani 1 1 d U . .
C9 C 0.9260(4) 0.6177(4) 1.0359(3) 0.0420(14) Uani 1 1 d U A .
C10 C 0.9389(5) 0.5443(4) 1.0319(3) 0.0578(18) Uani 1 1 d U . .
H10 H 0.9102 0.5170 1.0053 0.069 Uiso 1 1 calc R A .
C11 C 0.9951(6) 0.5123(5) 1.0680(3) 0.071(2) Uani 1 1 d U A .
H11 H 1.0034 0.4626 1.0663 0.085 Uiso 1 1 calc R . .
C12 C 1.0381(5) 0.5510(5) 1.1055(3) 0.072(2) Uani 1 1 d U . .
H12 H 1.0772 0.5285 1.1287 0.086 Uiso 1 1 calc R A .
C13 C 1.0249(5) 0.6220(5) 1.1097(3) 0.070(2) Uani 1 1 d U A .
H13 H 1.0541 0.6486 1.1364 0.084 Uiso 1 1 calc R . .
C14 C 0.9695(5) 0.6555(4) 1.0754(3) 0.0563(17) Uani 1 1 d U . .
H14 H 0.9609 0.7049 1.0788 0.068 Uiso 1 1 calc R A .
C15 C 0.5960(4) 0.8678(4) 0.8589(3) 0.0476(16) Uani 1 1 d U . .
C16 C 0.5482(4) 0.9094(4) 0.8377(3) 0.0453(16) Uani 1 1 d U A .
C17 C 0.4926(5) 0.9617(4) 0.8171(3) 0.0541(17) Uani 1 1 d U . .
C18 C 0.4451(6) 0.9491(5) 0.7712(4) 0.077(2) Uani 1 1 d U A .
H18 H 0.4516 0.9062 0.7516 0.092 Uiso 1 1 calc R . .
C19 C 0.3868(6) 1.0000(6) 0.7533(4) 0.085(3) Uani 1 1 d U . .
H19 H 0.3539 0.9913 0.7219 0.102 Uiso 1 1 calc R A .
C20 C 0.3785(7) 1.0615(5) 0.7816(4) 0.085(2) Uani 1 1 d U A .
H20 H 0.3410 1.0967 0.7692 0.102 Uiso 1 1 calc R . .
C21 C 0.4235(5) 1.0724(5) 0.8273(4) 0.076(2) Uani 1 1 d U . .
H21 H 0.4170 1.1152 0.8469 0.091 Uiso 1 1 calc R A .
C22 C 0.4779(5) 1.0232(4) 0.8454(4) 0.0585(18) Uani 1 1 d U A .
H22 H 0.5067 1.0314 0.8787 0.070 Uiso 1 1 calc R . .
C23 C 0.6860(4) 0.6386(4) 0.8070(3) 0.0526(14) Uani 1 1 d DU . .
C24 C 0.6321(5) 0.5759(3) 0.7881(3) 0.0563(16) Uani 1 1 d DU A .
H24A H 0.5899 0.5663 0.8160 0.068 Uiso 0.600(15) 1 calc PR B 1
H24B H 0.6029 0.5893 0.7541 0.068 Uiso 0.600(15) 1 calc PR B 1
H24C H 0.5876 0.5689 0.8149 0.068 Uiso 0.400(15) 1 calc PR B 2
H24D H 0.6056 0.5888 0.7530 0.068 Uiso 0.400(15) 1 calc PR B 2
C25 C 0.6816(11) 0.5085(9) 0.778(2) 0.068(4) Uani 0.600(15) 1 d PDU A 1
H25A H 0.7226 0.5024 0.8077 0.082 Uiso 0.600(15) 1 calc PR B 1
H25B H 0.7122 0.5134 0.7434 0.082 Uiso 0.600(15) 1 calc PR B 1
C26 C 0.6265(13) 0.4422(8) 0.7748(8) 0.081(4) Uani 0.600(15) 1 d PDU A 1
H26A H 0.6619 0.4005 0.7680 0.097 Uiso 0.600(15) 1 calc PR B 1
H26B H 0.5997 0.4352 0.8105 0.097 Uiso 0.600(15) 1 calc PR B 1
C27 C 0.5623(11) 0.4453(10) 0.7325(8) 0.110(7) Uani 0.600(15) 1 d PDU A 1
H27A H 0.5312 0.4009 0.7321 0.166 Uiso 0.600(15) 1 calc PR B 1
H27B H 0.5880 0.4526 0.6970 0.166 Uiso 0.600(15) 1 calc PR B 1
H27C H 0.5247 0.4846 0.7402 0.166 Uiso 0.600(15) 1 calc PR B 1
C25A C 0.6773(17) 0.5059(13) 0.781(3) 0.065(4) Uani 0.400(15) 1 d PDU A 2
H25C H 0.6990 0.4903 0.8165 0.078 Uiso 0.400(15) 1 calc PR B 2
H25D H 0.7251 0.5136 0.7565 0.078 Uiso 0.400(15) 1 calc PR B 2
C26A C 0.6232(19) 0.4463(10) 0.7565(13) 0.072(5) Uani 0.400(15) 1 d PDU A 2
H26C H 0.5703 0.4453 0.7765 0.086 Uiso 0.400(15) 1 calc PR B 2
H26D H 0.6103 0.4582 0.7182 0.086 Uiso 0.400(15) 1 calc PR B 2
C27A C 0.6592(14) 0.3757(9) 0.7582(9) 0.071(6) Uani 0.400(15) 1 d PDU A 2
H27D H 0.6193 0.3414 0.7437 0.107 Uiso 0.400(15) 1 calc PR B 2
H27E H 0.6734 0.3634 0.7958 0.107 Uiso 0.400(15) 1 calc PR B 2
H27F H 0.7093 0.3747 0.7360 0.107 Uiso 0.400(15) 1 calc PR B 2
C28 C 0.7599(4) 0.6555(5) 0.7704(3) 0.0601(18) Uani 1 1 d DU A .
H28A H 0.8019 0.6178 0.7746 0.072 Uiso 0.63(6) 1 calc PR C 1
H28B H 0.7853 0.7005 0.7825 0.072 Uiso 0.63(6) 1 calc PR C 1
H28C H 0.7931 0.6926 0.7887 0.072 Uiso 0.37(6) 1 calc PR C 2
H28D H 0.7949 0.6126 0.7684 0.072 Uiso 0.37(6) 1 calc PR C 2
C29 C 0.7355(12) 0.6618(17) 0.7100(5) 0.063(4) Uani 0.63(6) 1 d PDU A 1
H29A H 0.7124 0.6161 0.6975 0.076 Uiso 0.63(6) 1 calc PR C 1
H29B H 0.6919 0.6981 0.7060 0.076 Uiso 0.63(6) 1 calc PR C 1
C30 C 0.8088(13) 0.6816(17) 0.6742(8) 0.066(5) Uani 0.63(6) 1 d PDU A 1
H30A H 0.7877 0.6932 0.6373 0.080 Uiso 0.63(6) 1 calc PR C 1
H30B H 0.8349 0.7247 0.6892 0.080 Uiso 0.63(6) 1 calc PR C 1
C31 C 0.8722(17) 0.627(2) 0.6691(11) 0.086(7) Uani 0.63(6) 1 d PDU A 1
H31A H 0.9134 0.6420 0.6424 0.128 Uiso 0.63(6) 1 calc PR C 1
H31B H 0.8466 0.5827 0.6569 0.128 Uiso 0.63(6) 1 calc PR C 1
H31C H 0.8992 0.6195 0.7044 0.128 Uiso 0.63(6) 1 calc PR C 1
C29A C 0.7424(19) 0.680(3) 0.7127(8) 0.062(5) Uani 0.37(6) 1 d PDU A 2
H29C H 0.7001 0.7177 0.7135 0.075 Uiso 0.37(6) 1 calc PR C 2
H29D H 0.7194 0.6398 0.6916 0.075 Uiso 0.37(6) 1 calc PR C 2
C30A C 0.820(2) 0.708(3) 0.6838(15) 0.070(7) Uani 0.37(6) 1 d PDU A 2
H30C H 0.8031 0.7248 0.6472 0.083 Uiso 0.37(6) 1 calc PR C 2
H30D H 0.8407 0.7492 0.7044 0.083 Uiso 0.37(6) 1 calc PR C 2
C31A C 0.887(2) 0.658(3) 0.678(2) 0.077(9) Uani 0.37(6) 1 d PDU A 2
H31D H 0.9329 0.6809 0.6585 0.115 Uiso 0.37(6) 1 calc PR C 2
H31E H 0.8680 0.6171 0.6564 0.115 Uiso 0.37(6) 1 calc PR C 2
H31F H 0.9061 0.6421 0.7135 0.115 Uiso 0.37(6) 1 calc PR C 2
C32 C 0.7537(4) 0.9237(4) 1.0146(3) 0.0581(15) Uani 1 1 d DU A .
C33 C 0.7214(5) 0.9537(4) 1.0694(3) 0.0663(18) Uani 1 1 d DU . .
H33A H 0.6684 0.9301 1.0776 0.080 Uiso 0.938(10) 1 calc PR A 1
H33B H 0.7612 0.9404 1.0984 0.080 Uiso 0.938(10) 1 calc PR A 1
H33C H 0.6810 0.9202 1.0849 0.080 Uiso 0.062(10) 1 calc PR A 2
H33D H 0.7681 0.9580 1.0954 0.080 Uiso 0.062(10) 1 calc PR A 2
C34 C 0.7078(6) 1.0336(4) 1.0723(4) 0.070(2) Uani 0.938(10) 1 d PDU A 1
H34A H 0.6759 1.0490 1.0399 0.084 Uiso 0.938(10) 1 calc PR A 1
H34B H 0.7620 1.0578 1.0716 0.084 Uiso 0.938(10) 1 calc PR A 1
C35 C 0.6605(6) 1.0560(4) 1.1248(4) 0.071(2) Uani 0.938(10) 1 d PDU A 1
H35A H 0.6018 1.0420 1.1211 0.085 Uiso 0.938(10) 1 calc PR A 1
H35B H 0.6842 1.0306 1.1564 0.085 Uiso 0.938(10) 1 calc PR A 1
C36 C 0.6654(7) 1.1331(4) 1.1348(4) 0.078(3) Uani 0.938(10) 1 d PDU A 1
H36A H 0.6355 1.1448 1.1681 0.117 Uiso 0.938(10) 1 calc PR A 1
H36B H 0.6406 1.1585 1.1040 0.117 Uiso 0.938(10) 1 calc PR A 1
H36C H 0.7234 1.1471 1.1388 0.117 Uiso 0.938(10) 1 calc PR A 1
C34A C 0.681(4) 1.026(2) 1.062(2) 0.068(5) Uani 0.062(10) 1 d PDU A 2
H34C H 0.6207 1.0211 1.0693 0.082 Uiso 0.062(10) 1 calc PR A 2
H34D H 0.6870 1.0412 1.0240 0.082 Uiso 0.062(10) 1 calc PR A 2
C35A C 0.717(9) 1.083(2) 1.100(5) 0.070(6) Uani 0.062(10) 1 d PDU A 2
H35C H 0.6949 1.0758 1.1372 0.084 Uiso 0.062(10) 1 calc PR A 2
H35D H 0.7773 1.0775 1.1018 0.084 Uiso 0.062(10) 1 calc PR A 2
C36A C 0.698(9) 1.155(2) 1.083(6) 0.075(14) Uani 0.062(10) 1 d PDU A 2
H36D H 0.6811 1.1828 1.1148 0.113 Uiso 0.062(10) 1 calc PR A 2
H36E H 0.6525 1.1542 1.0563 0.113 Uiso 0.062(10) 1 calc PR A 2
H36F H 0.7467 1.1763 1.0667 0.113 Uiso 0.062(10) 1 calc PR A 2
C37 C 0.8315(5) 0.9635(4) 0.9970(3) 0.0698(19) Uani 1 1 d DU . .
H37A H 0.8165 1.0137 0.9915 0.084 Uiso 1 1 calc R A .
H37B H 0.8718 0.9616 1.0274 0.084 Uiso 1 1 calc R . .
C38 C 0.8736(5) 0.9378(5) 0.9467(4) 0.075(2) Uani 1 1 d DU A .
H38A H 0.8336 0.9360 0.9161 0.090 Uiso 1 1 calc R . .
H38B H 0.8954 0.8895 0.9528 0.090 Uiso 1 1 calc R . .
C39 C 0.9441(6) 0.9877(6) 0.9329(4) 0.095(3) Uani 1 1 d DU . .
H39A H 0.9213 1.0359 0.9281 0.114 Uiso 1 1 calc R A .
H39B H 0.9830 0.9892 0.9642 0.114 Uiso 1 1 calc R . .
C40 C 0.9895(6) 0.9695(7) 0.8850(5) 0.123(4) Uani 1 1 d DU A .
H40A H 1.0342 1.0037 0.8797 0.185 Uiso 1 1 calc R . .
H40B H 0.9524 0.9702 0.8534 0.185 Uiso 1 1 calc R . .
H40C H 1.0130 0.9220 0.8893 0.185 Uiso 1 1 calc R . .
S5 S 0.69311(13) 0.88857(11) 0.38108(8) 0.0556(5) Uani 1 1 d DU D .
S6 S 0.80305(12) 0.79215(12) 0.31821(9) 0.0607(5) Uani 1 1 d U D .
S7 S 0.62608(12) 0.66948(11) 0.52452(8) 0.0569(5) Uani 1 1 d DU . .
S8 S 0.74463(14) 0.57614(11) 0.46364(10) 0.0657(6) Uani 1 1 d DU . .
O3 O 0.7623(3) 0.9209(3) 0.4128(2) 0.0693(15) Uani 1 1 d DU . .
O4 O 0.6800(4) 0.6919(4) 0.5700(2) 0.067(2) Uani 0.845(11) 1 d PDU D 1
O4A O 0.8160(13) 0.5973(16) 0.5039(10) 0.071(12) Uiso 0.155(11) 1 d PDU D 2
C201 C 0.6545(4) 0.7743(4) 0.4467(3) 0.0456(14) Uani 1 1 d U . .
C202 C 0.6954(4) 0.7983(4) 0.4012(3) 0.0457(14) Uani 1 1 d DU D .
C203 C 0.7517(4) 0.7560(4) 0.3734(3) 0.0490(15) Uani 1 1 d U . .
C204 C 0.7684(4) 0.6850(4) 0.3906(3) 0.0495(14) Uani 1 1 d U D .
C205 C 0.7261(4) 0.6615(4) 0.4369(3) 0.0504(16) Uani 1 1 d DU D .
C206 C 0.6702(4) 0.7041(4) 0.4648(3) 0.0489(15) Uani 1 1 d DU D .
C207 C 0.5963(4) 0.8179(4) 0.4755(3) 0.0497(17) Uani 1 1 d U D .
C208 C 0.5472(4) 0.8498(4) 0.5024(3) 0.0457(16) Uani 1 1 d U . .
C209 C 0.4907(4) 0.8861(4) 0.5378(3) 0.0487(16) Uani 1 1 d U D .
C210 C 0.4742(5) 0.9581(4) 0.5311(3) 0.0567(18) Uani 1 1 d U . .
H210 H 0.5002 0.9844 0.5032 0.068 Uiso 1 1 calc R D .
C211 C 0.4189(5) 0.9905(5) 0.5662(3) 0.067(2) Uani 1 1 d U D .
H211 H 0.4084 1.0396 0.5622 0.080 Uiso 1 1 calc R . .
C212 C 0.3794(6) 0.9546(6) 0.6060(4) 0.077(2) Uani 1 1 d U . .
H212 H 0.3414 0.9779 0.6291 0.092 Uiso 1 1 calc R D .
C213 C 0.3957(5) 0.8833(5) 0.6122(3) 0.073(2) Uani 1 1 d U D .
H213 H 0.3690 0.8578 0.6403 0.088 Uiso 1 1 calc R . .
C214 C 0.4498(5) 0.8485(5) 0.5785(3) 0.0572(17) Uani 1 1 d U . .
H214 H 0.4593 0.7993 0.5830 0.069 Uiso 1 1 calc R D .
C215 C 0.8245(5) 0.6402(4) 0.3628(3) 0.0552(18) Uani 1 1 d U . .
C216 C 0.8705(4) 0.5980(4) 0.3423(3) 0.0508(17) Uani 1 1 d U D .
C217 C 0.9250(4) 0.5465(4) 0.3209(3) 0.0501(16) Uani 1 1 d U . .
C218 C 0.9715(5) 0.5582(4) 0.2747(3) 0.0570(18) Uani 1 1 d U D .
H218 H 0.9661 0.6014 0.2552 0.068 Uiso 1 1 calc R . .
C219 C 1.0262(5) 0.5066(5) 0.2569(3) 0.068(2) Uani 1 1 d U . .
H219 H 1.0595 0.5153 0.2259 0.081 Uiso 1 1 calc R D .
C220 C 1.0320(5) 0.4431(5) 0.2839(4) 0.0649(19) Uani 1 1 d U D .
H220 H 1.0684 0.4077 0.2709 0.078 Uiso 1 1 calc R . .
C221 C 0.9860(5) 0.4306(4) 0.3292(4) 0.0643(19) Uani 1 1 d U . .
H221 H 0.9909 0.3869 0.3480 0.077 Uiso 1 1 calc R D .
C222 C 0.9327(5) 0.4814(4) 0.3477(3) 0.0578(18) Uani 1 1 d U D .
H222 H 0.9004 0.4723 0.3790 0.069 Uiso 1 1 calc R . .
C223 C 0.7335(4) 0.8682(4) 0.3117(3) 0.0591(15) Uani 1 1 d DU . .
C224 C 0.7846(5) 0.9313(4) 0.2925(3) 0.0649(18) Uani 1 1 d DU D .
H24X H 0.8144 0.9179 0.2591 0.078 Uiso 0.819(14) 1 calc PR E 1
H24W H 0.8265 0.9426 0.3208 0.078 Uiso 0.819(14) 1 calc PR E 1
H24U H 0.8330 0.9364 0.3171 0.078 Uiso 0.181(14) 1 calc PR E 2
H24V H 0.8057 0.9209 0.2557 0.078 Uiso 0.181(14) 1 calc PR E 2
C225 C 0.7334(8) 0.9977(6) 0.2809(8) 0.075(4) Uani 0.819(14) 1 d PDU D 1
H22A H 0.6978 1.0079 0.3125 0.091 Uiso 0.819(14) 1 calc PR E 1
H22B H 0.6970 0.9889 0.2490 0.091 Uiso 0.819(14) 1 calc PR E 1
C226 C 0.7883(8) 1.0624(6) 0.2694(5) 0.080(3) Uani 0.819(14) 1 d PDU D 1
H22C H 0.7528 1.1037 0.2616 0.096 Uiso 0.819(14) 1 calc PR E 1
H22D H 0.8216 1.0732 0.3023 0.096 Uiso 0.819(14) 1 calc PR E 1
C227 C 0.8440(7) 1.0508(6) 0.2234(5) 0.090(4) Uani 0.819(14) 1 d PDU D 1
H22E H 0.8722 1.0952 0.2145 0.135 Uiso 0.819(14) 1 calc PR E 1
H22F H 0.8119 1.0349 0.1917 0.135 Uiso 0.819(14) 1 calc PR E 1
H22G H 0.8850 1.0148 0.2331 0.135 Uiso 0.819(14) 1 calc PR E 1
C25B C 0.739(3) 1.0019(17) 0.291(4) 0.073(5) Uani 0.181(14) 1 d PDU D 2
H25E H 0.7380 1.0227 0.3275 0.087 Uiso 0.181(14) 1 calc PR E 2
H25F H 0.6812 0.9938 0.2788 0.087 Uiso 0.181(14) 1 calc PR E 2
C26B C 0.781(4) 1.0541(17) 0.251(2) 0.078(6) Uani 0.181(14) 1 d PDU D 2
H26E H 0.8409 1.0533 0.2580 0.094 Uiso 0.181(14) 1 calc PR E 2
H26F H 0.7709 1.0375 0.2134 0.094 Uiso 0.181(14) 1 calc PR E 2
C27B C 0.752(3) 1.1266(14) 0.2553(16) 0.068(10) Uani 0.181(14) 1 d PDU D 2
H27G H 0.7984 1.1574 0.2648 0.103 Uiso 0.181(14) 1 calc PR E 2
H27H H 0.7096 1.1298 0.2835 0.103 Uiso 0.181(14) 1 calc PR E 2
H27I H 0.7283 1.1415 0.2203 0.103 Uiso 0.181(14) 1 calc PR E 2
C228 C 0.6589(5) 0.8488(5) 0.2756(3) 0.0612(18) Uani 1 1 d DU D .
H28X H 0.6332 0.8056 0.2905 0.073 Uiso 0.896(17) 1 calc PR F 1
H28W H 0.6177 0.8873 0.2782 0.073 Uiso 0.896(17) 1 calc PR F 1
H28U H 0.6258 0.8124 0.2943 0.073 Uiso 0.104(17) 1 calc PR F 2
H28V H 0.6236 0.8912 0.2710 0.073 Uiso 0.104(17) 1 calc PR F 2
C229 C 0.6772(6) 0.8362(7) 0.2154(3) 0.076(3) Uani 0.896(17) 1 d PDU D 1
H22H H 0.7223 0.8011 0.2124 0.092 Uiso 0.896(17) 1 calc PR F 1
H22I H 0.6967 0.8809 0.1990 0.092 Uiso 0.896(17) 1 calc PR F 1
C230 C 0.6014(7) 0.8095(8) 0.1831(5) 0.096(4) Uani 0.896(17) 1 d PDU D 1
H23A H 0.6193 0.7945 0.1464 0.115 Uiso 0.896(17) 1 calc PR F 1
H23B H 0.5783 0.7676 0.2017 0.115 Uiso 0.896(17) 1 calc PR F 1
C231 C 0.5360(8) 0.8637(8) 0.1774(5) 0.118(5) Uani 0.896(17) 1 d PDU D 1
H23C H 0.4893 0.8439 0.1569 0.176 Uiso 0.896(17) 1 calc PR F 1
H23D H 0.5580 0.9047 0.1579 0.176 Uiso 0.896(17) 1 calc PR F 1
H23E H 0.5175 0.8783 0.2135 0.176 Uiso 0.896(17) 1 calc PR F 1
C29B C 0.682(3) 0.821(5) 0.2195(15) 0.079(5) Uani 0.104(17) 1 d PDU D 2
H29E H 0.6939 0.7699 0.2219 0.094 Uiso 0.104(17) 1 calc PR F 2
H29F H 0.7336 0.8451 0.2074 0.094 Uiso 0.104(17) 1 calc PR F 2
C30B C 0.614(5) 0.834(5) 0.1769(19) 0.086(6) Uani 0.104(17) 1 d PDU D 2
H30E H 0.6273 0.8083 0.1431 0.104 Uiso 0.104(17) 1 calc PR F 2
H30F H 0.5611 0.8144 0.1908 0.104 Uiso 0.104(17) 1 calc PR F 2
C31B C 0.601(7) 0.909(5) 0.164(4) 0.099(14) Uani 0.104(17) 1 d PDU D 2
H31G H 0.5548 0.9135 0.1385 0.148 Uiso 0.104(17) 1 calc PR F 2
H31H H 0.6515 0.9275 0.1472 0.148 Uiso 0.104(17) 1 calc PR F 2
H31I H 0.5896 0.9348 0.1974 0.148 Uiso 0.104(17) 1 calc PR F 2
C232 C 0.6517(5) 0.5763(4) 0.5077(3) 0.0674(16) Uani 1 1 d DU D .
C233 C 0.6841(15) 0.5502(8) 0.5643(6) 0.068(4) Uani 0.512(9) 1 d PDU D 1
H33Z H 0.7370 0.5740 0.5731 0.082 Uiso 0.512(9) 1 calc PR D 1
H33Y H 0.6438 0.5626 0.5928 0.082 Uiso 0.512(9) 1 calc PR D 1
C234 C 0.6972(18) 0.4693(8) 0.5634(8) 0.085(4) Uani 0.512(9) 1 d PDU D 1
H34E H 0.6435 0.4454 0.5573 0.102 Uiso 0.512(9) 1 calc PR D 1
H34F H 0.7341 0.4566 0.5330 0.102 Uiso 0.512(9) 1 calc PR D 1
C235 C 0.7350(19) 0.4436(9) 0.6169(10) 0.098(6) Uani 0.512(9) 1 d PDU D 1
H35E H 0.7929 0.4601 0.6190 0.118 Uiso 0.512(9) 1 calc PR D 1
H35F H 0.7047 0.4658 0.6473 0.118 Uiso 0.512(9) 1 calc PR D 1
C236 C 0.7339(14) 0.3658(8) 0.6246(9) 0.099(6) Uani 0.512(9) 1 d PDU D 1
H36G H 0.7606 0.3539 0.6594 0.148 Uiso 0.512(9) 1 calc PR D 1
H36H H 0.7639 0.3431 0.5949 0.148 Uiso 0.512(9) 1 calc PR D 1
H36I H 0.6767 0.3490 0.6247 0.148 Uiso 0.512(9) 1 calc PR D 1
C33B C 0.6662(17) 0.5279(8) 0.5570(7) 0.075(4) Uani 0.488(9) 1 d PDU D 2
H23L H 0.7094 0.5494 0.5804 0.090 Uiso 0.488(9) 1 calc PR D 2
H23M H 0.6147 0.5258 0.5783 0.090 Uiso 0.488(9) 1 calc PR D 2
C34B C 0.6924(19) 0.4525(9) 0.5431(7) 0.083(5) Uani 0.488(9) 1 d PDU D 2
H23N H 0.7467 0.4537 0.5248 0.100 Uiso 0.488(9) 1 calc PR D 2
H23O H 0.6518 0.4317 0.5174 0.100 Uiso 0.488(9) 1 calc PR D 2
C35B C 0.6986(13) 0.4051(9) 0.5952(7) 0.085(4) Uani 0.488(9) 1 d PDU D 2
H23G H 0.6450 0.4046 0.6142 0.102 Uiso 0.488(9) 1 calc PR D 2
H23H H 0.7125 0.3560 0.5848 0.102 Uiso 0.488(9) 1 calc PR D 2
C36B C 0.7639(16) 0.4343(13) 0.6315(10) 0.103(7) Uani 0.488(9) 1 d PDU D 2
H23I H 0.7458 0.4315 0.6694 0.154 Uiso 0.488(9) 1 calc PR D 2
H23J H 0.7742 0.4838 0.6219 0.154 Uiso 0.488(9) 1 calc PR D 2
H23K H 0.8148 0.4070 0.6271 0.154 Uiso 0.488(9) 1 calc PR D 2
C237 C 0.5765(11) 0.5380(12) 0.4848(9) 0.082(4) Uani 0.512(9) 1 d PDU D 1
H37C H 0.5924 0.4884 0.4775 0.099 Uiso 0.512(9) 1 calc PR D 1
H37D H 0.5336 0.5372 0.5133 0.099 Uiso 0.512(9) 1 calc PR D 1
C238 C 0.5381(11) 0.5680(9) 0.4335(7) 0.092(4) Uani 0.512(9) 1 d PDU D 1
H38C H 0.5707 0.5539 0.4014 0.111 Uiso 0.512(9) 1 calc PR D 1
H38D H 0.5368 0.6203 0.4353 0.111 Uiso 0.512(9) 1 calc PR D 1
C239 C 0.4464(11) 0.5372(13) 0.4291(11) 0.111(5) Uani 0.512(9) 1 d PDU D 1
H39C H 0.4231 0.5333 0.4661 0.133 Uiso 0.512(9) 1 calc PR D 1
H39D H 0.4117 0.5709 0.4083 0.133 Uiso 0.512(9) 1 calc PR D 1
C240 C 0.4421(13) 0.4687(12) 0.4030(10) 0.111(7) Uani 0.512(9) 1 d PDU D 1
H40D H 0.3949 0.4677 0.3778 0.167 Uiso 0.512(9) 1 calc PR D 1
H40E H 0.4353 0.4320 0.4307 0.167 Uiso 0.512(9) 1 calc PR D 1
H40F H 0.4931 0.4602 0.3829 0.167 Uiso 0.512(9) 1 calc PR D 1
C37B C 0.5816(9) 0.5542(12) 0.4659(7) 0.070(4) Uani 0.488(9) 1 d PDU D 2
H23P H 0.5770 0.5922 0.4383 0.084 Uiso 0.488(9) 1 calc PR D 2
H23Q H 0.6004 0.5112 0.4467 0.084 Uiso 0.488(9) 1 calc PR D 2
C38B C 0.4957(8) 0.5399(11) 0.4874(7) 0.085(4) Uani 0.488(9) 1 d PDU D 2
H23R H 0.4815 0.5787 0.5127 0.102 Uiso 0.488(9) 1 calc PR D 2
H23S H 0.4982 0.4958 0.5091 0.102 Uiso 0.488(9) 1 calc PR D 2
C39B C 0.4227(11) 0.5323(15) 0.4451(8) 0.094(5) Uani 0.488(9) 1 d PDU D 2
H23Z H 0.3871 0.4917 0.4547 0.113 Uiso 0.488(9) 1 calc PR D 2
H23Y H 0.3885 0.5756 0.4446 0.113 Uiso 0.488(9) 1 calc PR D 2
C40B C 0.461(2) 0.5210(19) 0.3921(8) 0.149(9) Uani 0.488(9) 1 d PDU D 2
H24E H 0.4172 0.5152 0.3644 0.223 Uiso 0.488(9) 1 calc PR D 2
H24F H 0.4948 0.4783 0.3934 0.223 Uiso 0.488(9) 1 calc PR D 2
H24G H 0.4949 0.5618 0.3829 0.223 Uiso 0.488(9) 1 calc PR D 2
S9 S 0.26088(14) 0.40403(14) 0.73940(10) 0.0738(6) Uani 1 1 d DU . .
S10 S 0.15733(14) 0.31492(13) 0.81284(12) 0.0830(8) Uani 1 1 d DU . .
S11 S 0.21973(12) 0.63263(10) 0.87991(8) 0.0511(5) Uani 1 1 d DU . .
S12 S 0.11402(12) 0.54210(11) 0.95096(8) 0.0541(5) Uani 1 1 d U . .
O5 O 0.1957(4) 0.4191(3) 0.6977(2) 0.081(2) Uani 0.970(10) 1 d PDU G 1
O5A O 0.0798(17) 0.319(3) 0.7777(19) 0.10(2) Uiso 0.030(10) 1 d PDU G 2
O6 O 0.1527(3) 0.6701(3) 0.8489(2) 0.0643(14) Uani 1 1 d DU . .
C301 C 0.2453(4) 0.5137(4) 0.8152(3) 0.0475(15) Uani 1 1 d U . .
C302 C 0.2260(5) 0.4444(4) 0.8010(3) 0.0548(16) Uani 1 1 d DU G .
C303 C 0.1729(5) 0.4036(4) 0.8332(3) 0.0553(16) Uani 1 1 d DU G .
C304 C 0.1375(4) 0.4313(4) 0.8799(3) 0.0489(15) Uani 1 1 d U . .
C305 C 0.1569(4) 0.5010(4) 0.8940(3) 0.0436(14) Uani 1 1 d U G .
C306 C 0.2102(4) 0.5415(4) 0.8625(3) 0.0444(14) Uani 1 1 d DU G .
C307 C 0.3007(5) 0.5559(4) 0.7824(3) 0.0524(17) Uani 1 1 d U G .
C308 C 0.3477(4) 0.5885(4) 0.7557(3) 0.0522(18) Uani 1 1 d U . .
C309 C 0.4048(4) 0.6268(4) 0.7221(3) 0.0478(16) Uani 1 1 d U G .
C310 C 0.4354(5) 0.5957(5) 0.6758(3) 0.069(2) Uani 1 1 d U . .
H310 H 0.4175 0.5497 0.6659 0.082 Uiso 1 1 calc R G .
C311 C 0.4917(6) 0.6305(5) 0.6435(4) 0.077(2) Uani 1 1 d U G .
H311 H 0.5126 0.6081 0.6118 0.092 Uiso 1 1 calc R . .
C312 C 0.5177(5) 0.6976(5) 0.6572(3) 0.067(2) Uani 1 1 d U . .
H312 H 0.5575 0.7211 0.6355 0.080 Uiso 1 1 calc R G .
C313 C 0.4858(5) 0.7306(4) 0.7027(3) 0.0571(18) Uani 1 1 d U G .
H313 H 0.5021 0.7774 0.7118 0.069 Uiso 1 1 calc R . .
C314 C 0.4294(4) 0.6943(4) 0.7350(3) 0.0500(16) Uani 1 1 d U . .
H314 H 0.4076 0.7166 0.7664 0.060 Uiso 1 1 calc R G .
C315 C 0.0826(4) 0.3881(4) 0.9105(3) 0.0567(19) Uani 1 1 d U G .
C316 C 0.0369(5) 0.3499(4) 0.9340(4) 0.0584(19) Uani 1 1 d U . .
C317 C -0.0198(5) 0.3016(4) 0.9584(4) 0.066(2) Uani 1 1 d U G .
C318 C -0.0378(5) 0.2366(4) 0.9366(4) 0.075(2) Uani 1 1 d U . .
H318 H -0.0099 0.2223 0.9045 0.089 Uiso 1 1 calc R G .
C319 C -0.0924(7) 0.1929(5) 0.9583(5) 0.094(3) Uani 1 1 d U G .
H319 H -0.1012 0.1478 0.9422 0.113 Uiso 1 1 calc R . .
C320 C -0.1341(7) 0.2104(7) 1.0013(5) 0.110(3) Uani 1 1 d U . .
H320 H -0.1704 0.1770 1.0173 0.132 Uiso 1 1 calc R G .
C321 C -0.1261(7) 0.2784(7) 1.0244(5) 0.106(3) Uani 1 1 d U G .
H321 H -0.1593 0.2932 1.0541 0.127 Uiso 1 1 calc R . .
C322 C -0.0674(6) 0.3225(6) 1.0016(4) 0.090(3) Uani 1 1 d U . .
H322 H -0.0597 0.3685 1.0164 0.108 Uiso 1 1 calc R G .
C323 C 0.2447(5) 0.3134(5) 0.7651(3) 0.0766(16) Uani 1 1 d DU G .
C324 C 0.2150(8) 0.2609(7) 0.7222(4) 0.074(3) Uani 0.742(7) 1 d PDU G 1
H32A H 0.1965 0.2173 0.7407 0.089 Uiso 0.742(7) 1 calc PR G 1
H32B H 0.1666 0.2813 0.7030 0.089 Uiso 0.742(7) 1 calc PR G 1
C325 C 0.2787(7) 0.2416(7) 0.6810(4) 0.077(3) Uani 0.742(7) 1 d PDU G 1
H32C H 0.3253 0.2174 0.6994 0.092 Uiso 0.742(7) 1 calc PR G 1
H32D H 0.3003 0.2852 0.6640 0.092 Uiso 0.742(7) 1 calc PR G 1
C326 C 0.2431(9) 0.1933(8) 0.6368(5) 0.100(5) Uani 0.742(7) 1 d PDU G 1
H32E H 0.2119 0.1555 0.6553 0.120 Uiso 0.742(7) 1 calc PR G 1
H32F H 0.2024 0.2215 0.6158 0.120 Uiso 0.742(7) 1 calc PR G 1
C327 C 0.2953(11) 0.1605(10) 0.5992(7) 0.138(7) Uani 0.742(7) 1 d PDU G 1
H32G H 0.2634 0.1269 0.5772 0.207 Uiso 0.742(7) 1 calc PR G 1
H32H H 0.3394 0.1354 0.6186 0.207 Uiso 0.742(7) 1 calc PR G 1
H32I H 0.3196 0.1964 0.5754 0.207 Uiso 0.742(7) 1 calc PR G 1
C24C C 0.236(3) 0.2903(14) 0.7045(8) 0.087(4) Uani 0.258(7) 1 d PDU G 3
H24Y H 0.1875 0.3136 0.6871 0.104 Uiso 0.258(7) 1 calc PR G 3
H24Z H 0.2859 0.3021 0.6838 0.104 Uiso 0.258(7) 1 calc PR G 3
C25C C 0.223(3) 0.2111(13) 0.7074(12) 0.087(5) Uani 0.258(7) 1 d PDU G 3
H25G H 0.1816 0.2001 0.7355 0.104 Uiso 0.258(7) 1 calc PR G 3
H25H H 0.2757 0.1881 0.7181 0.104 Uiso 0.258(7) 1 calc PR G 3
C26C C 0.194(3) 0.1820(18) 0.6521(15) 0.107(7) Uani 0.258(7) 1 d PDU G 3
H26G H 0.1344 0.1703 0.6532 0.128 Uiso 0.258(7) 1 calc PR G 3
H26H H 0.2030 0.2173 0.6231 0.128 Uiso 0.258(7) 1 calc PR G 3
C27C C 0.242(2) 0.1196(16) 0.6421(13) 0.081(8) Uani 0.258(7) 1 d PDU G 3
H27J H 0.2312 0.1029 0.6050 0.121 Uiso 0.258(7) 1 calc PR G 3
H27K H 0.2264 0.0827 0.6681 0.121 Uiso 0.258(7) 1 calc PR G 3
H27L H 0.3007 0.1306 0.6464 0.121 Uiso 0.258(7) 1 calc PR G 3
C328 C 0.3227(7) 0.2860(12) 0.7941(6) 0.075(3) Uani 0.742(7) 1 d PDU G 1
H32Z H 0.3150 0.2347 0.8000 0.091 Uiso 0.742(7) 1 calc PR G 1
H32Y H 0.3692 0.2913 0.7684 0.091 Uiso 0.742(7) 1 calc PR G 1
C329 C 0.3506(6) 0.3178(6) 0.8482(4) 0.060(2) Uani 0.742(7) 1 d PDU G 1
H32X H 0.3039 0.3163 0.8739 0.072 Uiso 0.742(7) 1 calc PR G 1
H32W H 0.3653 0.3681 0.8425 0.072 Uiso 0.742(7) 1 calc PR G 1
C330 C 0.4248(6) 0.2797(7) 0.8740(4) 0.075(3) Uani 0.742(7) 1 d PDU G 1
H33X H 0.4408 0.3056 0.9075 0.090 Uiso 0.742(7) 1 calc PR G 1
H33W H 0.4066 0.2319 0.8853 0.090 Uiso 0.742(7) 1 calc PR G 1
C331 C 0.4953(6) 0.2721(8) 0.8418(4) 0.090(4) Uani 0.742(7) 1 d PDU G 1
H33V H 0.5384 0.2475 0.8626 0.135 Uiso 0.742(7) 1 calc PR G 1
H33U H 0.5154 0.3189 0.8310 0.135 Uiso 0.742(7) 1 calc PR G 1
H33T H 0.4814 0.2446 0.8092 0.135 Uiso 0.742(7) 1 calc PR G 1
C28C C 0.3285(12) 0.297(4) 0.7912(15) 0.078(4) Uani 0.258(7) 1 d PDU G 3
H28Y H 0.3341 0.3261 0.8244 0.093 Uiso 0.258(7) 1 calc PR G 3
H28Z H 0.3278 0.2468 0.8030 0.093 Uiso 0.258(7) 1 calc PR G 3
C29C C 0.4051(13) 0.308(2) 0.7570(13) 0.092(6) Uani 0.258(7) 1 d PDU G 3
H29G H 0.4101 0.3589 0.7478 0.111 Uiso 0.258(7) 1 calc PR G 3
H29H H 0.3995 0.2813 0.7226 0.111 Uiso 0.258(7) 1 calc PR G 3
C30C C 0.4834(15) 0.284(2) 0.7874(18) 0.124(9) Uani 0.258(7) 1 d PDU G 3
H30G H 0.4697 0.2769 0.8262 0.149 Uiso 0.258(7) 1 calc PR G 3
H30H H 0.5005 0.2374 0.7726 0.149 Uiso 0.258(7) 1 calc PR G 3
C31C C 0.553(2) 0.332(3) 0.784(3) 0.169(17) Uani 0.258(7) 1 d PDU G 3
H31J H 0.6045 0.3053 0.7867 0.254 Uiso 0.258(7) 1 calc PR G 3
H31K H 0.5501 0.3663 0.8138 0.254 Uiso 0.258(7) 1 calc PR G 3
H31L H 0.5508 0.3571 0.7491 0.254 Uiso 0.258(7) 1 calc PR G 3
C332 C 0.1847(4) 0.6184(4) 0.9502(3) 0.0539(14) Uani 1 1 d DU . .
C333 C 0.1364(5) 0.6842(4) 0.9682(4) 0.0629(18) Uani 1 1 d DU . .
H33E H 0.0905 0.6923 0.9420 0.076 Uiso 1 1 calc R . .
H33F H 0.1117 0.6746 1.0042 0.076 Uiso 1 1 calc R . .
C334 C 0.1878(5) 0.7509(4) 0.9721(4) 0.073(2) Uani 1 1 d DU . .
H33G H 0.2277 0.7514 0.9418 0.088 Uiso 1 1 calc R . .
H33H H 0.2197 0.7498 1.0066 0.088 Uiso 1 1 calc R . .
C335 C 0.1353(6) 0.8211(5) 0.9700(5) 0.102(3) Uani 1 1 d DU . .
H33I H 0.1725 0.8616 0.9771 0.123 Uiso 1 1 calc R . .
H33J H 0.1123 0.8268 0.9329 0.123 Uiso 1 1 calc R . .
C336 C 0.0678(7) 0.8232(6) 1.0088(5) 0.112(4) Uani 1 1 d DU . .
H33K H 0.0377 0.8678 1.0049 0.168 Uiso 1 1 calc R . .
H33L H 0.0902 0.8195 1.0459 0.168 Uiso 1 1 calc R . .
H33M H 0.0302 0.7836 1.0019 0.168 Uiso 1 1 calc R . .
C337 C 0.2629(5) 0.6024(5) 0.9848(3) 0.0595(18) Uani 1 1 d DU . .
H33R H 0.2889 0.5587 0.9707 0.071 Uiso 1 1 calc R . .
H33Q H 0.3028 0.6415 0.9799 0.071 Uiso 1 1 calc R . .
C338 C 0.2477(5) 0.5931(5) 1.0450(3) 0.064(2) Uani 1 1 d DU . .
H33P H 0.2004 0.5605 1.0499 0.077 Uiso 1 1 calc R . .
H33N H 0.2320 0.6394 1.0607 0.077 Uiso 1 1 calc R . .
C339 C 0.3226(5) 0.5639(5) 1.0767(3) 0.079(2) Uani 1 1 d DU . .
H33S H 0.3060 0.5559 1.1149 0.095 Uiso 1 1 calc R . .
H33O H 0.3375 0.5175 1.0611 0.095 Uiso 1 1 calc R . .
C340 C 0.3967(6) 0.6094(7) 1.0767(4) 0.103(4) Uani 1 1 d DU . .
H34G H 0.4404 0.5873 1.0987 0.155 Uiso 1 1 calc R . .
H34H H 0.3830 0.6557 1.0922 0.155 Uiso 1 1 calc R . .
H34I H 0.4160 0.6156 1.0393 0.155 Uiso 1 1 calc R . .
S13 S 0.19132(13) -0.12810(12) 0.38611(9) 0.0601(5) Uani 1 1 d DU . .
S14 S 0.29748(13) -0.02807(15) 0.45051(9) 0.0739(7) Uani 1 1 d DU . .
S15 S 0.15198(13) 0.07519(12) 0.22552(9) 0.0624(5) Uani 1 1 d DU . .
S16 S 0.25941(14) 0.17364(12) 0.28821(10) 0.0727(6) Uani 1 1 d DU . .
O7 O 0.2583(4) -0.1670(3) 0.3590(3) 0.062(2) Uani 0.801(11) 1 d PDU H 1
O7A O 0.3777(9) -0.0695(11) 0.4355(9) 0.060(8) Uiso 0.199(11) 1 d PDU H 2
O8 O 0.2156(4) 0.0574(4) 0.1842(3) 0.068(2) Uani 0.759(11) 1 d PDU I 1
O8A O 0.3333(9) 0.1511(10) 0.2505(7) 0.051(7) Uiso 0.241(11) 1 d PDU I 2
C401 C 0.1689(5) -0.0209(5) 0.3103(3) 0.0552(16) Uani 1 1 d U . .
C402 C 0.2031(5) -0.0413(4) 0.3615(3) 0.0542(15) Uani 1 1 d DU H .
C403 C 0.2545(4) 0.0038(5) 0.3896(3) 0.0561(16) Uani 1 1 d DU H .
C404 C 0.2754(5) 0.0707(5) 0.3692(3) 0.0594(16) Uani 1 1 d U . .
C405 C 0.2397(5) 0.0920(5) 0.3193(3) 0.0603(16) Uani 1 1 d DU H .
C406 C 0.1874(5) 0.0463(4) 0.2899(3) 0.0569(16) Uani 1 1 d DU H .
C407 C 0.1147(4) -0.0678(4) 0.2811(3) 0.0508(17) Uani 1 1 d U H .
C408 C 0.0679(4) -0.1027(4) 0.2536(3) 0.0492(17) Uani 1 1 d U . .
C409 C 0.0091(4) -0.1414(4) 0.2213(3) 0.0443(15) Uani 1 1 d U H .
C410 C -0.0215(4) -0.2062(4) 0.2364(3) 0.0483(16) Uani 1 1 d U . .
H410 H -0.0021 -0.2282 0.2688 0.058 Uiso 1 1 calc R H .
C411 C -0.0806(5) -0.2397(4) 0.2044(3) 0.0527(17) Uani 1 1 d U H .
H411 H -0.1012 -0.2845 0.2152 0.063 Uiso 1 1 calc R . .
C412 C -0.1098(5) -0.2090(4) 0.1574(3) 0.0559(18) Uani 1 1 d U . .
H412 H -0.1511 -0.2318 0.1361 0.067 Uiso 1 1 calc R H .
C413 C -0.0781(5) -0.1449(5) 0.1418(3) 0.069(2) Uani 1 1 d U H .
H413 H -0.0965 -0.1240 0.1087 0.083 Uiso 1 1 calc R . .
C414 C -0.0198(5) -0.1101(4) 0.1734(3) 0.063(2) Uani 1 1 d U . .
H414 H 0.0004 -0.0651 0.1626 0.076 Uiso 1 1 calc R H .
C415 C 0.3311(5) 0.1169(5) 0.3986(3) 0.061(2) Uani 1 1 d U H .
C416 C 0.3787(5) 0.1555(4) 0.4215(3) 0.060(2) Uani 1 1 d U . .
C417 C 0.4361(4) 0.2020(4) 0.4480(3) 0.0496(16) Uani 1 1 d U H .
C418 C 0.4752(6) 0.1788(5) 0.4956(4) 0.076(2) Uani 1 1 d U . .
H418 H 0.4603 0.1350 0.5117 0.092 Uiso 1 1 calc R H .
C419 C 0.5360(7) 0.2209(7) 0.5191(4) 0.099(3) Uani 1 1 d U H .
H419 H 0.5648 0.2045 0.5505 0.119 Uiso 1 1 calc R . .
C420 C 0.5548(7) 0.2842(7) 0.4981(5) 0.105(3) Uani 1 1 d U . .
H420 H 0.5946 0.3132 0.5159 0.126 Uiso 1 1 calc R H .
C421 C 0.5183(6) 0.3073(5) 0.4523(5) 0.092(3) Uani 1 1 d U H .
H421 H 0.5340 0.3514 0.4370 0.110 Uiso 1 1 calc R . .
C422 C 0.4579(6) 0.2669(5) 0.4276(4) 0.072(2) Uani 1 1 d U . .
H422 H 0.4308 0.2842 0.3958 0.086 Uiso 1 1 calc R H .
C423 C 0.2253(4) -0.1034(5) 0.4563(3) 0.0652(16) Uani 1 1 d DU H .
C424 C 0.2750(5) -0.1653(4) 0.4797(4) 0.0746(19) Uani 1 1 d DU . .
H42A H 0.3231 -0.1738 0.4560 0.089 Uiso 1 1 calc R H .
H42B H 0.2966 -0.1514 0.5160 0.089 Uiso 1 1 calc R . .
C425 C 0.2271(5) -0.2345(5) 0.4856(4) 0.078(2) Uani 1 1 d DU H .
H42C H 0.2056 -0.2498 0.4497 0.093 Uiso 1 1 calc R . .
H42D H 0.1797 -0.2276 0.5103 0.093 Uiso 1 1 calc R . .
C426 C 0.2858(7) -0.2911(5) 0.5090(5) 0.105(3) Uani 1 1 d DU . .
H42E H 0.3380 -0.2906 0.4884 0.126 Uiso 1 1 calc R H .
H42F H 0.2989 -0.2795 0.5474 0.126 Uiso 1 1 calc R . .
C427 C 0.2497(8) -0.3611(6) 0.5063(5) 0.123(4) Uani 1 1 d DU H .
H42G H 0.2889 -0.3957 0.5211 0.185 Uiso 1 1 calc R . .
H42H H 0.2370 -0.3728 0.4683 0.185 Uiso 1 1 calc R . .
H42I H 0.1988 -0.3621 0.5276 0.185 Uiso 1 1 calc R . .
C428 C 0.1478(5) -0.0811(5) 0.4872(3) 0.0638(19) Uani 1 1 d DU . .
H42J H 0.1232 -0.0395 0.4688 0.077 Uiso 1 1 calc R H .
H42K H 0.1069 -0.1200 0.4852 0.077 Uiso 1 1 calc R . .
C429 C 0.1637(5) -0.0629(5) 0.5469(3) 0.075(2) Uani 1 1 d DU H .
H42L H 0.2083 -0.0272 0.5491 0.091 Uiso 1 1 calc R . .
H42M H 0.1831 -0.1059 0.5661 0.091 Uiso 1 1 calc R . .
C430 C 0.0866(5) -0.0338(6) 0.5762(4) 0.086(3) Uani 1 1 d DU . .
H43A H 0.1037 -0.0176 0.6129 0.103 Uiso 1 1 calc R H .
H43B H 0.0665 0.0081 0.5559 0.103 Uiso 1 1 calc R . .
C431 C 0.0177(6) -0.0834(7) 0.5821(4) 0.112(4) Uani 1 1 d DU H .
H43C H -0.0282 -0.0596 0.6003 0.167 Uiso 1 1 calc R . .
H43D H 0.0356 -0.1240 0.6040 0.167 Uiso 1 1 calc R . .
H43E H -0.0004 -0.0996 0.5461 0.167 Uiso 1 1 calc R . .
C432 C 0.1667(5) 0.1693(4) 0.2442(4) 0.0734(16) Uani 1 1 d DU I .
C433 C 0.1822(6) 0.2083(4) 0.1920(4) 0.083(2) Uani 1 1 d DU . .
H93A H 0.1397 0.1957 0.1646 0.100 Uiso 0.778(12) 1 calc PR I 1
H93B H 0.2370 0.1953 0.1775 0.100 Uiso 0.778(12) 1 calc PR I 1
H93C H 0.2182 0.1759 0.1713 0.100 Uiso 0.222(12) 1 calc PR I 2
H93D H 0.1281 0.2070 0.1730 0.100 Uiso 0.222(12) 1 calc PR I 2
C434 C 0.1791(8) 0.2886(5) 0.2040(5) 0.073(3) Uani 0.778(12) 1 d PDU I 1
H43F H 0.1251 0.3013 0.2199 0.087 Uiso 0.778(12) 1 calc PR I 1
H43G H 0.2231 0.3016 0.2303 0.087 Uiso 0.778(12) 1 calc PR I 1
C435 C 0.1915(9) 0.3284(5) 0.1502(5) 0.082(3) Uani 0.778(12) 1 d PDU I 1
H43H H 0.2489 0.3197 0.1382 0.099 Uiso 0.778(12) 1 calc PR I 1
H43I H 0.1545 0.3067 0.1226 0.099 Uiso 0.778(12) 1 calc PR I 1
C436 C 0.1779(9) 0.4027(5) 0.1493(5) 0.091(4) Uani 0.778(12) 1 d PDU I 1
H43J H 0.1912 0.4212 0.1132 0.136 Uiso 0.778(12) 1 calc PR I 1
H43K H 0.2132 0.4254 0.1767 0.136 Uiso 0.778(12) 1 calc PR I 1
H43L H 0.1198 0.4125 0.1574 0.136 Uiso 0.778(12) 1 calc PR I 1
C34D C 0.215(2) 0.2800(13) 0.1787(15) 0.080(5) Uani 0.222(12) 1 d PDU I 2
H34J H 0.2764 0.2789 0.1777 0.096 Uiso 0.222(12) 1 calc PR I 2
H34K H 0.1979 0.3147 0.2065 0.096 Uiso 0.222(12) 1 calc PR I 2
C35D C 0.179(3) 0.301(2) 0.1217(13) 0.099(7) Uani 0.222(12) 1 d PDU I 2
H35G H 0.2234 0.3224 0.0995 0.118 Uiso 0.222(12) 1 calc PR I 2
H35H H 0.1598 0.2576 0.1026 0.118 Uiso 0.222(12) 1 calc PR I 2
C36D C 0.112(3) 0.350(2) 0.1276(19) 0.099(10) Uani 0.222(12) 1 d PDU I 2
H36J H 0.0850 0.3571 0.0922 0.148 Uiso 0.222(12) 1 calc PR I 2
H36K H 0.1331 0.3950 0.1413 0.148 Uiso 0.222(12) 1 calc PR I 2
H36L H 0.0717 0.3307 0.1533 0.148 Uiso 0.222(12) 1 calc PR I 2
C437 C 0.0949(6) 0.1887(7) 0.2845(4) 0.065(2) Uani 0.746(11) 1 d PDU I 1
H43M H 0.0947 0.1548 0.3152 0.078 Uiso 0.746(11) 1 calc PR I 1
H43N H 0.1044 0.2366 0.2995 0.078 Uiso 0.746(11) 1 calc PR I 1
C438 C 0.0115(6) 0.1866(7) 0.2554(5) 0.080(3) Uani 0.746(11) 1 d PDU I 1
H43O H 0.0171 0.2081 0.2189 0.096 Uiso 0.746(11) 1 calc PR I 1
H43P H -0.0055 0.1367 0.2505 0.096 Uiso 0.746(11) 1 calc PR I 1
C439 C -0.0533(9) 0.2248(10) 0.2861(6) 0.117(5) Uani 0.746(11) 1 d PDU I 1
H43Q H -0.0488 0.2747 0.2744 0.140 Uiso 0.746(11) 1 calc PR I 1
H43R H -0.1064 0.2073 0.2711 0.140 Uiso 0.746(11) 1 calc PR I 1
C440 C -0.0646(9) 0.2275(10) 0.3442(5) 0.089(4) Uani 0.746(11) 1 d PDU I 1
H44A H -0.1120 0.2577 0.3525 0.134 Uiso 0.746(11) 1 calc PR I 1
H44B H -0.0148 0.2469 0.3615 0.134 Uiso 0.746(11) 1 calc PR I 1
H44C H -0.0746 0.1797 0.3580 0.134 Uiso 0.746(11) 1 calc PR I 1
C37D C 0.0836(15) 0.2063(19) 0.2536(13) 0.083(4) Uani 0.254(11) 1 d PDU I 2
H37E H 0.0924 0.2580 0.2558 0.099 Uiso 0.254(11) 1 calc PR I 2
H37F H 0.0462 0.1969 0.2224 0.099 Uiso 0.254(11) 1 calc PR I 2
C38D C 0.0430(17) 0.1804(17) 0.3060(12) 0.078(5) Uani 0.254(11) 1 d PDU I 2
H38E H 0.0832 0.1822 0.3366 0.094 Uiso 0.254(11) 1 calc PR I 2
H38F H 0.0241 0.1310 0.3016 0.094 Uiso 0.254(11) 1 calc PR I 2
C39D C -0.032(2) 0.229(2) 0.3180(15) 0.090(7) Uani 0.254(11) 1 d PDU I 2
H39E H -0.0170 0.2783 0.3073 0.108 Uiso 0.254(11) 1 calc PR I 2
H39F H -0.0789 0.2143 0.2950 0.108 Uiso 0.254(11) 1 calc PR I 2
C40D C -0.057(3) 0.230(3) 0.3737(16) 0.112(12) Uani 0.254(11) 1 d PDU I 2
H40G H -0.1040 0.2621 0.3779 0.168 Uiso 0.254(11) 1 calc PR I 2
H40H H -0.0112 0.2458 0.3969 0.168 Uiso 0.254(11) 1 calc PR I 2
H40I H -0.0736 0.1821 0.3845 0.168 Uiso 0.254(11) 1 calc PR I 2

loop_
_atom_site_aniso_label
_atom_site_aniso_U_11
_atom_site_aniso_U_22
_atom_site_aniso_U_33
_atom_site_aniso_U_23
_atom_site_aniso_U_13
_atom_site_aniso_U_12
S1 0.0523(11) 0.0514(11) 0.0443(11) -0.0017(9) -0.0054(9) 0.0104(9)
S2 0.0503(11) 0.0562(11) 0.0477(11) 0.0007(9) -0.0107(9) 0.0089(9)
S3 0.0561(11) 0.0422(10) 0.0599(12) 0.0061(9) -0.0257(9) -0.0010(9)
S4 0.0618(12) 0.0357(10) 0.0715(13) 0.0037(9) -0.0276(10) 0.0013(9)
O1 0.073(3) 0.043(3) 0.052(3) -0.001(2) 0.000(2) 0.004(2)
O2 0.071(4) 0.046(3) 0.055(3) 0.002(3) -0.017(3) 0.002(3)
C1 0.031(3) 0.040(3) 0.058(4) 0.005(2) -0.004(3) 0.002(3)
C2 0.032(3) 0.046(3) 0.052(4) 0.005(3) -0.002(3) 0.002(3)
C3 0.036(3) 0.048(3) 0.042(3) 0.008(2) -0.001(3) -0.003(3)
C4 0.030(3) 0.044(3) 0.056(4) 0.005(2) -0.007(3) -0.003(3)
C5 0.043(4) 0.037(3) 0.056(4) 0.012(3) -0.013(3) -0.001(3)
C6 0.039(4) 0.039(3) 0.056(3) 0.009(3) -0.014(3) -0.005(3)
C7 0.040(4) 0.045(4) 0.056(4) 0.000(3) -0.007(3) 0.001(3)
C8 0.046(4) 0.039(4) 0.043(4) 0.001(3) -0.003(3) 0.002(3)
C9 0.038(3) 0.047(3) 0.040(4) 0.006(3) 0.001(2) 0.007(3)
C10 0.072(5) 0.052(3) 0.049(4) 0.004(3) 0.002(3) 0.016(4)
C11 0.083(6) 0.064(5) 0.065(5) 0.016(4) 0.010(4) 0.037(4)
C12 0.065(5) 0.108(5) 0.043(4) 0.023(4) 0.011(3) 0.029(4)
C13 0.058(5) 0.103(5) 0.049(5) 0.000(4) -0.013(3) 0.007(4)
C14 0.055(4) 0.070(4) 0.045(4) -0.004(3) -0.005(3) 0.007(3)
C15 0.040(4) 0.051(4) 0.052(4) 0.006(3) -0.008(3) -0.004(3)
C16 0.036(4) 0.046(4) 0.054(4) 0.004(3) -0.008(3) -0.010(3)
C17 0.052(4) 0.046(4) 0.064(4) 0.005(3) -0.012(3) 0.001(3)
C18 0.086(6) 0.074(5) 0.069(5) 0.000(4) -0.024(4) 0.016(4)
C19 0.084(6) 0.099(6) 0.073(6) 0.014(4) -0.017(4) 0.023(5)
C20 0.092(6) 0.077(5) 0.086(6) 0.024(4) 0.003(4) 0.025(5)
C21 0.060(5) 0.050(4) 0.117(6) 0.007(4) 0.000(4) 0.003(3)
C22 0.055(4) 0.050(4) 0.071(5) 0.007(3) 0.007(3) -0.002(3)
C23 0.054(4) 0.057(3) 0.047(3) -0.002(3) -0.004(3) 0.010(3)
C24 0.064(4) 0.061(3) 0.043(4) -0.006(3) -0.005(3) 0.005(3)
C25 0.079(7) 0.072(5) 0.054(8) -0.023(6) -0.009(7) 0.016(4)
C26 0.098(8) 0.069(5) 0.075(10) -0.033(7) -0.007(7) 0.014(6)
C27 0.105(12) 0.092(12) 0.134(15) -0.034(11) -0.042(10) 0.008(9)
C25A 0.073(9) 0.068(5) 0.055(9) -0.019(8) -0.006(9) 0.011(5)
C26A 0.086(10) 0.066(6) 0.063(12) -0.015(8) -0.004(10) 0.004(7)
C27A 0.079(14) 0.066(7) 0.069(14) -0.013(10) 0.001(11) 0.003(9)
C28 0.050(4) 0.078(5) 0.052(3) 0.005(4) -0.003(3) 0.011(3)
C29 0.065(7) 0.079(12) 0.046(4) 0.006(6) 0.004(4) 0.011(7)
C30 0.063(7) 0.082(12) 0.054(6) 0.006(8) 0.002(6) 0.000(8)
C31 0.085(11) 0.12(2) 0.051(10) -0.019(12) 0.011(9) 0.025(11)
C29A 0.066(8) 0.070(13) 0.051(6) 0.008(8) 0.002(6) 0.017(9)
C30A 0.073(10) 0.084(17) 0.052(10) 0.007(10) 0.004(9) 0.011(11)
C31A 0.060(12) 0.10(2) 0.067(17) -0.013(17) -0.004(12) 0.009(13)
C32 0.054(4) 0.039(3) 0.081(4) 0.002(3) -0.028(3) -0.002(3)
C33 0.077(5) 0.044(3) 0.078(4) -0.001(3) -0.035(3) 0.001(3)
C34 0.075(6) 0.045(4) 0.089(5) -0.007(4) -0.033(4) 0.006(4)
C35 0.086(6) 0.051(4) 0.076(5) 0.000(4) -0.031(4) 0.005(4)
C36 0.102(7) 0.052(4) 0.079(6) -0.002(4) -0.018(6) 0.005(5)
C34A 0.078(12) 0.045(8) 0.081(11) -0.007(7) -0.032(10) 0.004(8)
C35A 0.078(13) 0.051(8) 0.079(12) -0.011(10) -0.030(12) 0.003(12)
C36A 0.09(3) 0.047(9) 0.09(3) -0.01(2) -0.01(3) 0.00(3)
C37 0.071(4) 0.053(4) 0.084(5) 0.016(4) -0.032(3) -0.013(4)
C38 0.070(5) 0.065(5) 0.090(5) 0.014(4) -0.021(3) -0.019(4)
C39 0.074(6) 0.103(7) 0.107(7) -0.002(6) -0.010(4) -0.025(5)
C40 0.073(7) 0.167(12) 0.130(9) -0.026(8) 0.010(5) -0.026(7)
S5 0.0631(12) 0.0558(12) 0.0479(12) -0.0017(10) 0.0032(9) 0.0082(10)
S6 0.0507(11) 0.0758(14) 0.0558(12) 0.0052(10) 0.0095(9) 0.0117(10)
S7 0.0589(12) 0.0561(12) 0.0560(12) -0.0045(9) 0.0157(9) 0.0009(9)
S8 0.0661(13) 0.0553(13) 0.0760(15) 0.0033(11) 0.0266(11) 0.0130(10)
O3 0.074(4) 0.060(3) 0.074(4) -0.009(3) -0.012(3) 0.005(3)
O4 0.073(4) 0.078(5) 0.049(3) -0.004(3) 0.016(3) 0.008(3)
C201 0.041(4) 0.056(3) 0.040(3) -0.005(3) 0.000(3) 0.005(3)
C202 0.042(4) 0.055(3) 0.039(3) -0.008(3) -0.002(2) 0.000(3)
C203 0.047(4) 0.064(3) 0.036(3) -0.006(3) 0.001(3) 0.006(3)
C204 0.037(4) 0.058(3) 0.053(4) -0.010(3) 0.002(3) -0.005(3)
C205 0.045(4) 0.050(3) 0.057(4) -0.006(3) 0.004(3) 0.003(3)
C206 0.043(4) 0.053(3) 0.051(3) -0.004(3) 0.008(3) 0.001(3)
C207 0.047(4) 0.057(4) 0.045(4) 0.002(3) 0.001(3) 0.003(3)
C208 0.047(4) 0.047(4) 0.043(4) -0.002(3) -0.001(3) 0.002(3)
C209 0.049(4) 0.059(4) 0.038(4) -0.009(3) -0.003(3) 0.001(3)
C210 0.055(4) 0.067(4) 0.048(4) -0.002(3) -0.008(3) 0.015(3)
C211 0.073(5) 0.071(5) 0.057(5) -0.024(4) -0.010(4) 0.022(4)
C212 0.066(5) 0.112(6) 0.052(5) -0.022(4) -0.004(3) 0.027(5)
C213 0.066(5) 0.105(5) 0.048(5) -0.003(4) 0.009(3) -0.001(4)
C214 0.052(4) 0.073(4) 0.047(4) -0.004(3) 0.002(3) -0.004(3)
C215 0.049(4) 0.056(4) 0.060(5) -0.003(4) 0.006(3) 0.002(3)
C216 0.040(4) 0.060(4) 0.053(4) 0.001(3) 0.004(3) -0.001(3)
C217 0.045(4) 0.056(4) 0.049(4) 0.000(3) 0.004(3) 0.004(3)
C218 0.055(4) 0.070(4) 0.046(4) 0.007(3) 0.003(3) 0.007(3)
C219 0.067(5) 0.090(5) 0.046(4) -0.010(4) 0.005(3) 0.015(4)
C220 0.055(4) 0.062(4) 0.078(5) -0.022(4) -0.006(3) 0.007(4)
C221 0.059(5) 0.051(4) 0.083(5) -0.007(4) -0.011(4) -0.003(3)
C222 0.056(4) 0.058(4) 0.060(4) 0.001(3) 0.004(3) -0.007(3)
C223 0.051(4) 0.073(4) 0.054(3) 0.004(3) -0.001(3) 0.007(3)
C224 0.058(4) 0.077(3) 0.061(4) 0.008(4) 0.003(3) 0.001(3)
C225 0.078(6) 0.086(5) 0.062(8) 0.017(5) 0.008(6) 0.020(4)
C226 0.094(7) 0.085(5) 0.061(7) 0.025(6) -0.011(6) 0.017(5)
C227 0.083(8) 0.083(8) 0.103(9) 0.019(7) 0.013(6) 0.011(6)
C25B 0.075(11) 0.078(6) 0.065(11) 0.013(9) -0.010(10) 0.008(7)
C26B 0.089(12) 0.081(8) 0.065(13) 0.014(9) -0.005(11) 0.010(10)
C27B 0.09(2) 0.073(10) 0.04(2) -0.001(15) 0.004(19) -0.004(16)
C228 0.053(4) 0.077(5) 0.053(3) -0.003(4) 0.000(3) 0.006(3)
C229 0.080(5) 0.092(7) 0.057(4) -0.014(5) 0.001(4) 0.024(5)
C230 0.092(7) 0.139(9) 0.057(5) -0.017(6) -0.011(5) 0.020(6)
C231 0.087(8) 0.177(13) 0.088(9) -0.018(9) -0.007(7) 0.031(8)
C29B 0.074(11) 0.106(12) 0.056(7) -0.011(9) -0.003(7) 0.018(10)
C30B 0.077(12) 0.124(13) 0.058(8) -0.017(12) -0.008(9) 0.017(12)
C31B 0.08(3) 0.133(17) 0.08(3) 0.00(2) -0.03(2) 0.02(2)
C232 0.067(4) 0.052(3) 0.084(5) 0.000(3) 0.027(3) 0.000(3)
C233 0.083(9) 0.040(7) 0.082(6) 0.000(6) 0.038(5) 0.004(7)
C234 0.115(9) 0.041(7) 0.099(10) 0.008(7) 0.037(9) -0.003(8)
C235 0.143(14) 0.053(7) 0.100(11) 0.014(8) 0.038(10) 0.012(10)
C236 0.136(15) 0.049(8) 0.112(13) 0.011(8) 0.054(12) 0.025(10)
C33B 0.086(9) 0.049(6) 0.091(7) 0.006(6) 0.031(6) -0.009(8)
C34B 0.115(10) 0.045(7) 0.090(10) 0.004(7) 0.018(10) -0.002(8)
C35B 0.122(11) 0.056(8) 0.079(10) 0.005(7) 0.029(8) 0.003(8)
C36B 0.118(16) 0.109(16) 0.082(12) -0.035(11) 0.021(9) 0.042(12)
C237 0.080(5) 0.054(7) 0.113(10) -0.003(7) 0.023(6) -0.015(6)
C238 0.102(8) 0.063(8) 0.112(10) -0.023(8) -0.004(6) -0.010(7)
C239 0.119(9) 0.106(10) 0.108(12) 0.007(10) -0.003(9) -0.037(9)
C240 0.086(12) 0.123(14) 0.124(16) -0.010(12) 0.007(11) -0.051(11)
C37B 0.072(4) 0.042(8) 0.097(9) -0.013(7) 0.026(5) -0.004(6)
C38B 0.074(5) 0.077(8) 0.106(9) -0.004(8) 0.022(6) -0.014(7)
C39B 0.084(7) 0.090(11) 0.109(11) 0.023(10) 0.017(7) -0.039(9)
C40B 0.21(2) 0.138(19) 0.097(10) 0.003(17) 0.023(11) -0.004(18)
S9 0.0596(13) 0.0951(16) 0.0667(14) -0.0284(12) 0.0033(10) 0.0043(12)
S10 0.0568(13) 0.0598(13) 0.132(2) -0.0315(14) 0.0062(13) -0.0034(10)
S11 0.0550(11) 0.0486(11) 0.0497(11) 0.0035(9) 0.0036(9) -0.0075(9)
S12 0.0538(11) 0.0574(12) 0.0513(11) 0.0042(9) 0.0131(9) -0.0064(9)
O5 0.085(4) 0.093(5) 0.064(4) -0.018(3) -0.008(3) 0.007(3)
O6 0.074(4) 0.051(3) 0.068(3) 0.013(3) -0.006(3) -0.003(3)
C301 0.043(4) 0.059(3) 0.041(3) 0.002(3) 0.002(3) -0.003(3)
C302 0.049(4) 0.062(3) 0.054(3) -0.007(3) 0.001(3) -0.002(3)
C303 0.044(4) 0.053(3) 0.068(4) -0.005(3) -0.003(3) -0.003(3)
C304 0.038(4) 0.048(3) 0.060(4) 0.006(3) 0.003(3) 0.004(3)
C305 0.034(3) 0.048(3) 0.050(4) 0.009(2) 0.002(3) 0.003(3)
C306 0.038(4) 0.052(3) 0.043(3) 0.005(3) 0.002(3) -0.007(3)
C307 0.046(4) 0.065(4) 0.047(4) -0.006(3) 0.005(3) -0.008(3)
C308 0.041(4) 0.075(5) 0.041(4) -0.002(3) 0.003(3) -0.003(3)
C309 0.042(4) 0.061(4) 0.040(4) 0.003(3) 0.004(3) -0.002(3)
C310 0.078(5) 0.070(5) 0.057(5) -0.007(3) 0.024(4) -0.007(4)
C311 0.097(6) 0.072(5) 0.062(5) 0.001(4) 0.040(4) -0.001(4)
C312 0.072(5) 0.067(4) 0.061(5) 0.011(4) 0.019(4) 0.001(4)
C313 0.057(4) 0.052(4) 0.062(4) 0.010(3) -0.004(3) -0.001(3)
C314 0.046(4) 0.069(4) 0.035(4) 0.000(3) 0.001(3) 0.004(3)
C315 0.041(4) 0.047(4) 0.082(5) 0.005(4) 0.002(3) -0.003(3)
C316 0.053(4) 0.036(4) 0.086(5) 0.004(4) 0.005(3) -0.003(3)
C317 0.054(4) 0.040(4) 0.103(6) 0.002(4) 0.019(4) -0.002(3)
C318 0.067(5) 0.037(4) 0.119(6) 0.009(4) -0.019(4) -0.004(3)
C319 0.087(7) 0.050(5) 0.145(8) 0.032(5) -0.032(5) -0.017(4)
C320 0.089(7) 0.108(6) 0.133(9) 0.059(6) -0.017(5) -0.033(6)
C321 0.089(7) 0.133(7) 0.095(7) 0.034(6) 0.021(5) -0.008(6)
C322 0.088(6) 0.090(6) 0.093(6) -0.003(5) 0.025(4) -0.009(5)
C323 0.070(4) 0.080(3) 0.080(4) -0.029(3) -0.012(3) 0.012(4)
C324 0.083(7) 0.068(5) 0.070(5) -0.013(5) -0.025(4) 0.010(6)
C325 0.098(7) 0.074(7) 0.058(6) -0.015(5) -0.028(5) 0.021(6)
C326 0.118(10) 0.093(8) 0.087(8) -0.044(6) -0.048(7) 0.041(8)
C327 0.159(14) 0.127(13) 0.128(13) -0.064(10) -0.019(10) 0.053(11)
C24C 0.094(11) 0.081(7) 0.085(6) -0.026(8) -0.026(6) 0.022(10)
C25C 0.097(12) 0.081(8) 0.083(10) -0.027(8) -0.023(10) 0.020(10)
C26C 0.114(16) 0.108(11) 0.097(13) -0.043(11) -0.028(13) 0.005(12)
C27C 0.12(2) 0.064(15) 0.057(15) -0.015(11) -0.039(15) -0.014(14)
C328 0.059(4) 0.104(7) 0.063(6) -0.026(5) -0.004(4) 0.007(5)
C329 0.052(5) 0.071(6) 0.056(5) -0.010(5) 0.003(4) 0.010(4)
C330 0.071(6) 0.086(8) 0.068(7) -0.008(6) -0.015(4) 0.020(6)
C331 0.058(6) 0.158(13) 0.053(7) -0.015(8) -0.026(5) 0.045(7)
C28C 0.063(5) 0.101(10) 0.068(9) -0.025(8) -0.001(5) 0.007(9)
C29C 0.076(6) 0.120(14) 0.081(13) -0.010(12) 0.012(8) 0.007(12)
C30C 0.074(7) 0.18(2) 0.122(18) -0.007(18) 0.009(13) 0.028(15)
C31C 0.11(2) 0.21(4) 0.18(4) 0.01(3) -0.06(3) -0.02(2)
C332 0.051(4) 0.057(3) 0.053(3) 0.002(3) 0.006(3) 0.001(3)
C333 0.056(4) 0.064(3) 0.069(5) -0.015(4) 0.009(4) -0.001(3)
C334 0.077(5) 0.061(4) 0.082(6) -0.005(4) 0.002(5) -0.009(3)
C335 0.094(7) 0.066(4) 0.147(9) -0.020(6) 0.011(6) -0.006(5)
C336 0.113(8) 0.091(8) 0.133(10) 0.001(7) 0.013(6) 0.018(6)
C337 0.055(4) 0.077(5) 0.047(3) -0.006(4) 0.005(3) -0.005(3)
C338 0.066(4) 0.077(5) 0.049(3) -0.003(4) 0.008(3) -0.002(4)
C339 0.071(5) 0.111(7) 0.054(5) 0.012(5) 0.005(4) -0.005(4)
C340 0.077(5) 0.159(11) 0.073(7) -0.009(7) -0.005(5) -0.024(6)
S13 0.0557(12) 0.0743(14) 0.0501(12) -0.0074(10) -0.0036(9) -0.0162(10)
S14 0.0551(12) 0.1172(19) 0.0494(12) -0.0151(12) -0.0080(10) -0.0230(12)
S15 0.0596(12) 0.0684(13) 0.0591(12) -0.0097(10) 0.0006(10) -0.0085(10)
S16 0.0631(13) 0.0692(15) 0.0857(16) -0.0139(12) 0.0084(12) -0.0256(11)
O7 0.070(4) 0.058(4) 0.059(4) -0.007(3) 0.001(3) -0.017(3)
O8 0.061(4) 0.090(5) 0.054(4) 0.004(4) 0.007(3) 0.007(4)
C401 0.046(4) 0.077(4) 0.042(4) -0.010(3) 0.001(3) -0.019(3)
C402 0.049(4) 0.073(3) 0.041(3) -0.013(3) 0.001(3) -0.012(3)
C403 0.043(4) 0.084(4) 0.042(3) -0.020(3) 0.003(3) -0.017(3)
C404 0.047(4) 0.076(4) 0.055(4) -0.029(3) 0.007(3) -0.011(3)
C405 0.049(4) 0.071(4) 0.061(4) -0.017(3) 0.006(3) -0.016(3)
C406 0.049(4) 0.070(4) 0.051(3) -0.010(3) 0.003(3) -0.018(3)
C407 0.047(4) 0.066(4) 0.039(4) -0.003(3) 0.000(3) -0.011(3)
C408 0.051(4) 0.058(4) 0.039(4) -0.002(3) -0.002(3) -0.008(3)
C409 0.048(4) 0.049(4) 0.036(3) -0.007(3) -0.004(3) -0.001(3)
C410 0.046(4) 0.052(4) 0.047(4) 0.003(3) -0.007(3) 0.000(3)
C411 0.051(4) 0.048(4) 0.059(4) -0.006(3) -0.002(3) -0.003(3)
C412 0.054(4) 0.052(4) 0.061(4) -0.016(3) -0.018(3) -0.003(3)
C413 0.079(6) 0.070(5) 0.058(5) 0.006(4) -0.031(4) -0.012(4)
C414 0.076(5) 0.053(4) 0.061(4) 0.010(3) -0.022(4) -0.017(4)
C415 0.044(4) 0.076(5) 0.062(5) -0.027(4) 0.005(3) -0.007(3)
C416 0.048(4) 0.066(5) 0.066(5) -0.023(4) -0.002(3) -0.002(3)
C417 0.036(4) 0.053(4) 0.060(4) -0.013(3) 0.000(3) 0.001(3)
C418 0.081(6) 0.080(5) 0.067(5) -0.009(4) -0.017(4) 0.003(4)
C419 0.089(6) 0.125(7) 0.082(6) -0.046(5) -0.030(5) 0.011(5)
C420 0.075(6) 0.110(7) 0.129(8) -0.076(6) 0.003(5) -0.019(6)
C421 0.081(6) 0.073(6) 0.123(7) -0.034(5) 0.039(5) -0.035(5)
C422 0.076(5) 0.064(4) 0.076(5) -0.008(4) 0.018(4) -0.015(4)
C423 0.051(4) 0.095(4) 0.050(3) -0.003(3) -0.007(3) -0.003(3)
C424 0.049(4) 0.108(4) 0.067(5) -0.001(4) -0.005(4) 0.008(3)
C425 0.069(5) 0.105(5) 0.060(5) 0.006(5) -0.008(4) 0.006(4)
C426 0.110(8) 0.105(5) 0.101(7) 0.005(6) 0.006(6) 0.032(5)
C427 0.136(10) 0.105(5) 0.128(10) -0.012(8) -0.031(8) 0.029(7)
C428 0.054(4) 0.091(6) 0.047(3) -0.001(4) -0.003(3) 0.003(3)
C429 0.063(4) 0.113(7) 0.050(4) -0.007(4) -0.008(3) 0.016(5)
C430 0.077(5) 0.132(8) 0.049(5) -0.012(5) -0.008(4) 0.029(5)
C431 0.083(6) 0.188(12) 0.064(6) 0.016(7) 0.016(5) 0.016(6)
C432 0.058(3) 0.069(3) 0.092(5) -0.003(3) 0.006(3) -0.011(3)
C433 0.073(5) 0.075(4) 0.101(5) 0.011(4) -0.001(4) -0.009(4)
C434 0.063(6) 0.078(4) 0.077(7) 0.011(5) 0.004(6) 0.010(5)
C435 0.107(8) 0.072(5) 0.068(7) 0.003(5) 0.007(6) -0.006(6)
C436 0.110(10) 0.072(6) 0.090(9) 0.005(6) -0.004(8) 0.017(7)
C34D 0.082(11) 0.067(9) 0.091(11) 0.002(8) 0.005(10) -0.003(9)
C35D 0.115(14) 0.085(13) 0.096(13) 0.014(10) 0.004(13) 0.003(12)
C36D 0.12(2) 0.061(18) 0.11(2) -0.003(16) -0.026(16) 0.001(14)
C437 0.070(4) 0.057(6) 0.068(6) -0.009(5) -0.010(4) -0.004(5)
C438 0.060(4) 0.097(7) 0.083(7) -0.027(6) -0.001(4) -0.003(5)
C439 0.090(7) 0.154(10) 0.107(9) -0.047(10) -0.009(7) 0.041(8)
C440 0.058(8) 0.104(10) 0.107(9) -0.020(11) 0.026(8) 0.009(7)
C37D 0.072(6) 0.075(8) 0.102(10) -0.022(10) -0.001(5) -0.001(7)
C38D 0.053(9) 0.086(11) 0.096(10) -0.021(10) -0.004(7) 0.006(9)
C39D 0.066(12) 0.102(13) 0.102(14) -0.033(15) -0.015(9) 0.022(11)
C40D 0.12(2) 0.09(2) 0.123(18) -0.05(2) 0.03(2) 0.00(2)

loop_
_atom_type_symbol
_atom_type_description
_atom_type_scat_dispersion_real
_atom_type_scat_dispersion_imag
_atom_type_scat_source
C C 0.0033 0.0016 'International Tables Vol C Tables 4.2.6.8 and 6.1.1.4'
H H 0.0000 0.0000 'International Tables Vol C Tables 4.2.6.8 and 6.1.1.4'
O O 0.0106 0.0060 'International Tables Vol C Tables 4.2.6.8 and 6.1.1.4'
S S 0.1246 0.1234 'International Tables Vol C Tables 4.2.6.8 and 6.1.1.4'

loop_
_geom_angle_atom_site_label_1
_geom_angle_atom_site_label_2
_geom_angle_atom_site_label_3
_geom_angle
O1 S1 C2 105.3(3)
O1 S1 C23 108.6(3)
C2 S1 C23 93.1(3)
C3 S2 C23 95.4(3)
O2 S3 C6 106.5(3)
O2 S3 C32 108.3(3)
C6 S3 C32 94.0(3)
O2A S4 C5 107.5(15)
O2A S4 C32 110.5(15)
C5 S4 C32 95.4(3)
C2 C1 C6 117.8(6)
C2 C1 C7 122.9(6)
C6 C1 C7 119.3(6)
C1 C2 C3 121.9(7)
C1 C2 S1 121.0(5)
C3 C2 S1 116.4(5)
C4 C3 C2 120.7(6)
C4 C3 S2 122.1(5)
C2 C3 S2 117.2(5)
C3 C4 C15 122.5(7)
C3 C4 C5 117.3(6)
C15 C4 C5 120.2(6)
C6 C5 C4 121.1(7)
C6 C5 S4 118.1(6)
C4 C5 S4 120.8(5)
C5 C6 C1 121.2(6)
C5 C6 S3 117.0(6)
C1 C6 S3 121.4(5)
C8 C7 C1 176.0(8)
C7 C8 C9 175.3(8)
C14 C9 C10 118.7(7)
C14 C9 C8 119.6(7)
C10 C9 C8 121.7(7)
C11 C10 C9 118.4(8)
C11 C10 H10 120.8
C9 C10 H10 120.8
C12 C11 C10 121.4(9)
C12 C11 H11 119.3
C10 C11 H11 119.3
C11 C12 C13 120.0(8)
C11 C12 H12 120.0
C13 C12 H12 120.0
C12 C13 C14 120.5(9)
C12 C13 H13 119.8
C14 C13 H13 119.8
C13 C14 C9 120.9(8)
C13 C14 H14 119.5
C9 C14 H14 119.5
C16 C15 C4 176.5(8)
C15 C16 C17 175.1(8)
C22 C17 C18 117.4(8)
C22 C17 C16 121.1(7)
C18 C17 C16 121.1(7)
C17 C18 C19 120.1(9)
C17 C18 H18 119.9
C19 C18 H18 119.9
C20 C19 C18 119.4(9)
C20 C19 H19 120.3
C18 C19 H19 120.3
C21 C20 C19 120.0(9)
C21 C20 H20 120.0
C19 C20 H20 120.0
C20 C21 C22 121.1(9)
C20 C21 H21 119.5
C22 C21 H21 119.5
C21 C22 C17 121.9(9)
C21 C22 H22 119.1
C17 C22 H22 119.1
C28 C23 C24 115.2(6)
C28 C23 S1 107.6(5)
C24 C23 S1 108.4(5)
C28 C23 S2 109.8(5)
C24 C23 S2 107.4(5)
S1 C23 S2 108.2(4)
C25A C24 C25 4(4)
C25A C24 C23 115.7(11)
C25 C24 C23 113.3(9)
C25A C24 H24A 104.9
C25 C24 H24A 108.9
C23 C24 H24A 108.9
C25A C24 H24B 110.4
C25 C24 H24B 108.9
C23 C24 H24B 108.9
H24A C24 H24B 107.7
C25A C24 H24C 108.4
C25 C24 H24C 112.4
C23 C24 H24C 108.4
H24A C24 H24C 3.9
H24B C24 H24C 104.5
C25A C24 H24D 108.4
C25 C24 H24D 106.7
C23 C24 H24D 108.4
H24A C24 H24D 110.6
H24B C24 H24D 3.0
H24C C24 H24D 107.4
C24 C25 C26 112.6(14)
C24 C25 H25A 109.1
C26 C25 H25A 109.1
C24 C25 H25B 109.1
C26 C25 H25B 109.1
H25A C25 H25B 107.8
C27 C26 C25 114.2(18)
C27 C26 H26A 108.7
C25 C26 H26A 108.7
C27 C26 H26B 108.7
C25 C26 H26B 108.7
H26A C26 H26B 107.6
C26 C27 H27A 109.5
C26 C27 H27B 109.5
H27A C27 H27B 109.5
C26 C27 H27C 109.5
H27A C27 H27C 109.5
H27B C27 H27C 109.5
C24 C25A C26A 114.1(16)
C24 C25A H25C 108.7
C26A C25A H25C 108.7
C24 C25A H25D 108.7
C26A C25A H25D 108.7
H25C C25A H25D 107.6
C27A C26A C25A 115.6(17)
C27A C26A H26C 108.4
C25A C26A H26C 108.4
C27A C26A H26D 108.4
C25A C26A H26D 108.4
H26C C26A H26D 107.4
C26A C27A H27D 109.5
C26A C27A H27E 109.5
H27D C27A H27E 109.5
C26A C27A H27F 109.5
H27D C27A H27F 109.5
H27E C27A H27F 109.5
C29A C28 C23 118.0(12)
C29A C28 C29 14(2)
C23 C28 C29 112.6(9)
C29A C28 H28A 116.1
C23 C28 H28A 109.1
C29 C28 H28A 109.1
C29A C28 H28B 95.4
C23 C28 H28B 109.1
C29 C28 H28B 109.1
H28A C28 H28B 107.8
C29A C28 H28C 107.8
C23 C28 H28C 107.8
C29 C28 H28C 121.2
H28A C28 H28C 95.4
H28B C28 H28C 14.4
C29A C28 H28D 107.8
C23 C28 H28D 107.8
C29 C28 H28D 99.1
H28A C28 H28D 12.3
H28B C28 H28D 119.0
H28C C28 H28D 107.1
C30 C29 C28 112.3(12)
C30 C29 H29A 109.1
C28 C29 H29A 109.1
C30 C29 H29B 109.1
C28 C29 H29B 109.1
H29A C29 H29B 107.9
C31 C30 C29 115.1(14)
C31 C30 H30A 108.5
C29 C30 H30A 108.5
C31 C30 H30B 108.5
C29 C30 H30B 108.5
H30A C30 H30B 107.5
C30 C31 H31A 109.5
C30 C31 H31B 109.5
H31A C31 H31B 109.5
C30 C31 H31C 109.5
H31A C31 H31C 109.5
H31B C31 H31C 109.5
C28 C29A C30A 112.9(17)
C28 C29A H29C 109.0
C30A C29A H29C 109.0
C28 C29A H29D 109.0
C30A C29A H29D 109.0
H29C C29A H29D 107.8
C31A C30A C29A 116.1(19)
C31A C30A H30C 108.3
C29A C30A H30C 108.3
C31A C30A H30D 108.3
C29A C30A H30D 108.3
H30C C30A H30D 107.4
C30A C31A H31D 109.5
C30A C31A H31E 109.5
H31D C31A H31E 109.5
C30A C31A H31F 109.5
H31D C31A H31F 109.5
H31E C31A H31F 109.5
C37 C32 C33 110.3(6)
C37 C32 S4 112.0(5)
C33 C32 S4 109.7(5)
C37 C32 S3 107.3(5)
C33 C32 S3 107.2(5)
S4 C32 S3 110.3(4)
C34A C33 C34 20(3)
C34A C33 C32 112(2)
C34 C33 C32 116.8(7)
C34A C33 H33A 92.9
C34 C33 H33A 108.1
C32 C33 H33A 108.1
C34A C33 H33B 126.1
C34 C33 H33B 108.1
C32 C33 H33B 108.1
H33A C33 H33B 107.3
C34A C33 H33C 109.2
C34 C33 H33C 121.2
C32 C33 H33C 109.2
H33A C33 H33C 19.1
H33B C33 H33C 89.2
C34A C33 H33D 109.2
C34 C33 H33D 89.9
C32 C33 H33D 109.2
H33A C33 H33D 124.3
H33B C33 H33D 20.9
H33C C33 H33D 107.9
C33 C34 C35 112.2(7)
C33 C34 H34A 109.2
C35 C34 H34A 109.2
C33 C34 H34B 109.2
C35 C34 H34B 109.2
H34A C34 H34B 107.9
C36 C35 C34 112.1(8)
C36 C35 H35A 109.2
C34 C35 H35A 109.2
C36 C35 H35B 109.2
C34 C35 H35B 109.2
H35A C35 H35B 107.9
C35 C36 H36A 109.5
C35 C36 H36B 109.5
H36A C36 H36B 109.5
C35 C36 H36C 109.5
H36A C36 H36C 109.5
H36B C36 H36C 109.5
C33 C34A C35A 113(2)
C33 C34A H34C 108.9
C35A C34A H34C 108.9
C33 C34A H34D 108.9
C35A C34A H34D 108.9
H34C C34A H34D 107.7
C36A C35A C34A 114(3)
C36A C35A H35C 108.8
C34A C35A H35C 108.8
C36A C35A H35D 108.8
C34A C35A H35D 108.8
H35C C35A H35D 107.7
C35A C36A H36D 109.5
C35A C36A H36E 109.5
H36D C36A H36E 109.5
C35A C36A H36F 109.5
H36D C36A H36F 109.5
H36E C36A H36F 109.5
C38 C37 C32 117.0(6)
C38 C37 H37A 108.1
C32 C37 H37A 108.1
C38 C37 H37B 108.1
C32 C37 H37B 108.1
H37A C37 H37B 107.3
C37 C38 C39 109.3(7)
C37 C38 H38A 109.8
C39 C38 H38A 109.8
C37 C38 H38B 109.8
C39 C38 H38B 109.8
H38A C38 H38B 108.3
C40 C39 C38 115.1(9)
C40 C39 H39A 108.5
C38 C39 H39A 108.5
C40 C39 H39B 108.5
C38 C39 H39B 108.5
H39A C39 H39B 107.5
C39 C40 H40A 109.5
C39 C40 H40B 109.5
H40A C40 H40B 109.5
C39 C40 H40C 109.5
H40A C40 H40C 109.5
H40B C40 H40C 109.5
O3 S5 C202 103.5(3)
O3 S5 C223 107.2(3)
C202 S5 C223 92.9(3)
C203 S6 C223 94.6(4)
O4 S7 C206 106.5(4)
O4 S7 C232 108.0(4)
C206 S7 C232 94.3(3)
O4A S8 C205 97.1(11)
O4A S8 C232 103.1(11)
C205 S8 C232 94.5(3)
C202 C201 C206 118.3(6)
C202 C201 C207 121.9(7)
C206 C201 C207 119.8(7)
C201 C202 C203 121.9(7)
C201 C202 S5 122.2(5)
C203 C202 S5 115.2(6)
C202 C203 C204 120.9(7)
C202 C203 S6 118.4(6)
C204 C203 S6 120.6(5)
C205 C204 C215 121.2(7)
C205 C204 C203 116.4(6)
C215 C204 C203 122.4(7)
C206 C205 C204 122.5(7)
C206 C205 S8 117.0(6)
C204 C205 S8 120.5(6)
C205 C206 C201 120.0(7)
C205 C206 S7 117.6(6)
C201 C206 S7 122.3(5)
C208 C207 C201 174.7(8)
C207 C208 C209 176.3(8)
C210 C209 C214 119.2(7)
C210 C209 C208 121.0(7)
C214 C209 C208 119.7(7)
C211 C210 C209 118.7(8)
C211 C210 H210 120.7
C209 C210 H210 120.7
C212 C211 C210 122.5(9)
C212 C211 H211 118.8
C210 C211 H211 118.8
C211 C212 C213 118.5(8)
C211 C212 H212 120.7
C213 C212 H212 120.7
C214 C213 C212 121.5(9)
C214 C213 H213 119.2
C212 C213 H213 119.2
C213 C214 C209 119.6(8)
C213 C214 H214 120.2
C209 C214 H214 120.2
C216 C215 C204 174.6(9)
C215 C216 C217 177.0(8)
C218 C217 C222 118.6(7)
C218 C217 C216 122.6(7)
C222 C217 C216 118.9(7)
C217 C218 C219 119.9(8)
C217 C218 H218 120.1
C219 C218 H218 120.1
C220 C219 C218 120.2(8)
C220 C219 H219 119.9
C218 C219 H219 119.9
C221 C220 C219 120.6(8)
C221 C220 H220 119.7
C219 C220 H220 119.7
C220 C221 C222 119.8(8)
C220 C221 H221 120.1
C222 C221 H221 120.1
C221 C222 C217 121.0(8)
C221 C222 H222 119.5
C217 C222 H222 119.5
C224 C223 C228 115.7(7)
C224 C223 S6 107.8(5)
C228 C223 S6 110.1(5)
C224 C223 S5 108.2(5)
C228 C223 S5 107.3(5)
S6 C223 S5 107.4(4)
C25B C224 C223 115.4(16)
C25B C224 C225 10(4)
C223 C224 C225 113.8(7)
C25B C224 H24X 116.0
C223 C224 H24X 108.8
C225 C224 H24X 108.8
C25B C224 H24W 99.4
C223 C224 H24W 108.8
C225 C224 H24W 108.8
H24X C224 H24W 107.7
C25B C224 H24U 108.4
C223 C224 H24U 108.4
C225 C224 H24U 117.4
H24X C224 H24U 98.2
H24W C224 H24U 10.6
C25B C224 H24V 108.4
C223 C224 H24V 108.4
C225 C224 H24V 100.5
H24X C224 H24V 10.0
H24W C224 H24V 116.5
H24U C224 H24V 107.5
C224 C225 C226 111.9(10)
C224 C225 H22A 109.2
C226 C225 H22A 109.2
C224 C225 H22B 109.2
C226 C225 H22B 109.2
H22A C225 H22B 107.9
C227 C226 C225 112.5(11)
C227 C226 H22C 109.1
C225 C226 H22C 109.1
C227 C226 H22D 109.1
C225 C226 H22D 109.1
H22C C226 H22D 107.8
C226 C227 H22E 109.5
C226 C227 H22F 109.5
H22E C227 H22F 109.5
C226 C227 H22G 109.5
H22E C227 H22G 109.5
H22F C227 H22G 109.5
C224 C25B C26B 112(2)
C224 C25B H25E 109.3
C26B C25B H25E 109.3
C224 C25B H25F 109.3
C26B C25B H25F 109.3
H25E C25B H25F 108.0
C27B C26B C25B 115(2)
C27B C26B H26E 108.6
C25B C26B H26E 108.6
C27B C26B H26F 108.6
C25B C26B H26F 108.6
H26E C26B H26F 107.5
C26B C27B H27G 109.5
C26B C27B H27H 109.5
H27G C27B H27H 109.5
C26B C27B H27I 109.5
H27G C27B H27I 109.5
H27H C27B H27I 109.5
C29B C228 C229 12(4)
C29B C228 C223 114(2)
C229 C228 C223 116.0(7)
C29B C228 H28X 99.2
C229 C228 H28X 108.3
C223 C228 H28X 108.3
C29B C228 H28W 118.9
C229 C228 H28W 108.3
C223 C228 H28W 108.3
H28X C228 H28W 107.4
C29B C228 H28U 108.8
C229 C228 H28U 116.8
C223 C228 H28U 108.8
H28X C228 H28U 11.6
H28W C228 H28U 96.6
C29B C228 H28V 108.8
C229 C228 H28V 97.6
C223 C228 H28V 108.8
H28X C228 H28V 117.9
H28W C228 H28V 12.5
H28U C228 H28V 107.7
C228 C229 C230 113.0(8)
C228 C229 H22H 109.0
C230 C229 H22H 109.0
C228 C229 H22I 109.0
C230 C229 H22I 109.0
H22H C229 H22I 107.8
C231 C230 C229 112.8(10)
C231 C230 H23A 109.0
C229 C230 H23A 109.0
C231 C230 H23B 109.0
C229 C230 H23B 109.0
H23A C230 H23B 107.8
C230 C231 H23C 109.5
C230 C231 H23D 109.5
H23C C231 H23D 109.5
C230 C231 H23E 109.5
H23C C231 H23E 109.5
H23D C231 H23E 109.5
C228 C29B C30B 112(2)
C228 C29B H29E 109.2
C30B C29B H29E 109.2
C228 C29B H29F 109.2
C30B C29B H29F 109.2
H29E C29B H29F 107.9
C31B C30B C29B 113(2)
C31B C30B H30E 108.9
C29B C30B H30E 108.9
C31B C30B H30F 108.9
C29B C30B H30F 108.9
H30E C30B H30F 107.7
C30B C31B H31G 109.5
C30B C31B H31H 109.5
H31G C31B H31H 109.5
C30B C31B H31I 109.5
H31G C31B H31I 109.5
H31H C31B H31I 109.5
C237 C232 C33B 97.2(12)
C237 C232 C233 116.2(11)
C33B C232 C233 20.1(11)
C237 C232 C37B 20.9(9)
C33B C232 C37B 117.5(13)
C233 C232 C37B 136.9(12)
C237 C232 S7 110.7(11)
C33B C232 S7 115.1(9)
C233 C232 S7 100.2(7)
C37B C232 S7 103.5(10)
C237 C232 S8 115.6(11)
C33B C232 S8 109.8(11)
C233 C232 S8 104.5(10)
C37B C232 S8 101.5(7)
S7 C232 S8 108.3(4)
C234 C233 C232 110.3(12)
C234 C233 H33Z 109.6
C232 C233 H33Z 109.6
C234 C233 H33Y 109.6
C232 C233 H33Y 109.6
H33Z C233 H33Y 108.1
C235 C234 C233 111.0(13)
C235 C234 H34E 109.4
C233 C234 H34E 109.4
C235 C234 H34F 109.4
C233 C234 H34F 109.4
H34E C234 H34F 108.0
C236 C235 C234 114.9(16)
C236 C235 H35E 108.5
C234 C235 H35E 108.5
C236 C235 H35F 108.5
C234 C235 H35F 108.5
H35E C235 H35F 107.5
C235 C236 H36G 109.5
C235 C236 H36H 109.5
H36G C236 H36H 109.5
C235 C236 H36I 109.5
H36G C236 H36I 109.5
H36H C236 H36I 109.5
C34B C33B C232 115.0(14)
C34B C33B H23L 108.5
C232 C33B H23L 108.5
C34B C33B H23M 108.5
C232 C33B H23M 108.5
H23L C33B H23M 107.5
C33B C34B C35B 111.6(13)
C33B C34B H23N 109.3
C35B C34B H23N 109.3
C33B C34B H23O 109.3
C35B C34B H23O 109.3
H23N C34B H23O 108.0
C36B C35B C34B 108.6(16)
C36B C35B H23G 110.0
C34B C35B H23G 110.0
C36B C35B H23H 110.0
C34B C35B H23H 110.0
H23G C35B H23H 108.4
C35B C36B H23I 109.5
C35B C36B H23J 109.5
H23I C36B H23J 109.5
C35B C36B H23K 109.5
H23I C36B H23K 109.5
H23J C36B H23K 109.5
C238 C237 C232 116.9(13)
C238 C237 H37C 108.1
C232 C237 H37C 108.1
C238 C237 H37D 108.1
C232 C237 H37D 108.1
H37C C237 H37D 107.3
C237 C238 C239 107.2(14)
C237 C238 H38C 110.3
C239 C238 H38C 110.3
C237 C238 H38D 110.3
C239 C238 H38D 110.3
H38C C238 H38D 108.5
C240 C239 C238 113.5(16)
C240 C239 H39C 108.9
C238 C239 H39C 108.9
C240 C239 H39D 108.9
C238 C239 H39D 108.9
H39C C239 H39D 107.7
C239 C240 H40D 109.5
C239 C240 H40E 109.5
H40D C240 H40E 109.5
C239 C240 H40F 109.5
H40D C240 H40F 109.5
H40E C240 H40F 109.5
C38B C37B C232 118.3(13)
C38B C37B H23P 107.7
C232 C37B H23P 107.7
C38B C37B H23Q 107.7
C232 C37B H23Q 107.7
H23P C37B H23Q 107.1
C37B C38B C39B 118.1(12)
C37B C38B H23R 107.8
C39B C38B H23R 107.8
C37B C38B H23S 107.8
C39B C38B H23S 107.8
H23R C38B H23S 107.1
C40B C39B C38B 106.6(16)
C40B C39B H23Z 110.4
C38B C39B H23Z 110.4
C40B C39B H23Y 110.4
C38B C39B H23Y 110.4
H23Z C39B H23Y 108.6
C39B C40B H24E 109.5
C39B C40B H24F 109.5
H24E C40B H24F 109.5
C39B C40B H24G 109.5
H24E C40B H24G 109.5
H24F C40B H24G 109.5
O5 S9 C302 105.8(4)
O5 S9 C323 108.1(4)
C302 S9 C323 93.5(4)
O5A S10 C303 103.1(19)
O5A S10 C323 106(2)
C303 S10 C323 94.9(4)
O6 S11 C306 105.9(3)
O6 S11 C332 108.6(3)
C306 S11 C332 93.3(3)
C305 S12 C332 95.1(3)
C302 C301 C306 118.1(6)
C302 C301 C307 121.3(7)
C306 C301 C307 120.6(7)
C301 C302 C303 121.0(7)
C301 C302 S9 122.7(6)
C303 C302 S9 116.1(6)
C304 C303 C302 121.0(7)
C304 C303 S10 122.2(6)
C302 C303 S10 116.7(6)
C303 C304 C305 117.9(7)
C303 C304 C315 118.7(7)
C305 C304 C315 123.3(7)
C306 C305 C304 121.3(7)
C306 C305 S12 116.8(6)
C304 C305 S12 121.9(5)
C305 C306 C301 120.7(7)
C305 C306 S11 116.8(5)
C301 C306 S11 121.9(5)
C308 C307 C301 177.9(9)
C307 C308 C309 178.4(9)
C314 C309 C310 118.8(7)
C314 C309 C308 121.4(7)
C310 C309 C308 119.8(7)
C309 C310 C311 121.1(8)
C309 C310 H310 119.5
C311 C310 H310 119.5
C312 C311 C310 120.0(8)
C312 C311 H311 120.0
C310 C311 H311 120.0
C311 C312 C313 119.8(8)
C311 C312 H312 120.1
C313 C312 H312 120.1
C312 C313 C314 119.1(8)
C312 C313 H313 120.4
C314 C313 H313 120.4
C309 C314 C313 121.1(7)
C309 C314 H314 119.5
C313 C314 H314 119.5
C316 C315 C304 176.9(9)
C315 C316 C317 175.6(10)
C318 C317 C322 116.2(8)
C318 C317 C316 123.0(8)
C322 C317 C316 120.3(8)
C319 C318 C317 122.8(11)
C319 C318 H318 118.6
C317 C318 H318 118.6
C320 C319 C318 121.4(12)
C320 C319 H319 119.3
C318 C319 H319 119.3
C319 C320 C321 120.8(11)
C319 C320 H320 119.6
C321 C320 H320 119.6
C322 C321 C320 116.5(11)
C322 C321 H321 121.8
C320 C321 H321 121.8
C317 C322 C321 122.0(11)
C317 C322 H322 119.0
C321 C322 H322 119.0
C324 C323 C28C 116(3)
C324 C323 C328 110.9(10)
C28C C323 C328 9(3)
C324 C323 C24C 29.4(12)
C28C C323 C24C 115(3)
C328 C323 C24C 114.9(19)
C324 C323 S9 114.4(7)
C28C C323 S9 102(2)
C328 C323 S9 110.7(10)
C24C C323 S9 87.0(11)
C324 C323 S10 102.1(6)
C28C C323 S10 114.6(14)
C328 C323 S10 109.9(8)
C24C C323 S10 123.0(19)
S9 C323 S10 108.3(4)
C325 C324 C323 114.3(9)
C325 C324 H32A 108.7
C323 C324 H32A 108.7
C325 C324 H32B 108.7
C323 C324 H32B 108.7
H32A C324 H32B 107.6
C324 C325 C326 111.7(10)
C324 C325 H32C 109.3
C326 C325 H32C 109.3
C324 C325 H32D 109.3
C326 C325 H32D 109.3
H32C C325 H32D 107.9
C327 C326 C325 120.5(12)
C327 C326 H32E 107.2
C325 C326 H32E 107.2
C327 C326 H32F 107.2
C325 C326 H32F 107.2
H32E C326 H32F 106.8
C326 C327 H32G 109.5
C326 C327 H32H 109.5
H32G C327 H32H 109.5
C326 C327 H32I 109.5
H32G C327 H32I 109.5
H32H C327 H32I 109.5
C25C C24C C323 104.2(15)
C25C C24C H24Y 110.9
C323 C24C H24Y 110.9
C25C C24C H24Z 110.9
C323 C24C H24Z 110.9
H24Y C24C H24Z 108.9
C24C C25C C26C 110.7(19)
C24C C25C H25G 109.5
C26C C25C H25G 109.5
C24C C25C H25H 109.5
C26C C25C H25H 109.5
H25G C25C H25H 108.1
C27C C26C C25C 106.5(19)
C27C C26C H26G 110.4
C25C C26C H26G 110.4
C27C C26C H26H 110.4
C25C C26C H26H 110.4
H26G C26C H26H 108.6
C26C C27C H27J 109.5
C26C C27C H27K 109.5
H27J C27C H27K 109.5
C26C C27C H27L 109.5
H27J C27C H27L 109.5
H27K C27C H27L 109.5
C329 C328 C323 120.6(12)
C329 C328 H32Z 107.2
C323 C328 H32Z 107.2
C329 C328 H32Y 107.2
C323 C328 H32Y 107.2
H32Z C328 H32Y 106.8
C328 C329 C330 113.6(9)
C328 C329 H32X 108.8
C330 C329 H32X 108.8
C328 C329 H32W 108.8
C330 C329 H32W 108.8
H32X C329 H32W 107.7
C331 C330 C329 116.9(9)
C331 C330 H33X 108.1
C329 C330 H33X 108.1
C331 C330 H33W 108.1
C329 C330 H33W 108.1
H33X C330 H33W 107.3
C330 C331 H33V 109.5
C330 C331 H33U 109.5
H33V C331 H33U 109.5
C330 C331 H33T 109.5
H33V C331 H33T 109.5
H33U C331 H33T 109.5
C29C C28C C323 118(2)
C29C C28C H28Y 107.9
C323 C28C H28Y 107.9
C29C C28C H28Z 107.9
C323 C28C H28Z 107.9
H28Y C28C H28Z 107.2
C28C C29C C30C 111.3(18)
C28C C29C H29G 109.4
C30C C29C H29G 109.4
C28C C29C H29H 109.4
C30C C29C H29H 109.4
H29G C29C H29H 108.0
C31C C30C C29C 115(2)
C31C C30C H30G 108.5
C29C C30C H30G 108.5
C31C C30C H30H 108.5
C29C C30C H30H 108.5
H30G C30C H30H 107.5
C30C C31C H31J 109.5
C30C C31C H31K 109.5
H31J C31C H31K 109.5
C30C C31C H31L 109.5
H31J C31C H31L 109.5
H31K C31C H31L 109.5
C333 C332 C337 114.6(6)
C333 C332 S11 108.2(5)
C337 C332 S11 106.7(5)
C333 C332 S12 108.3(5)
C337 C332 S12 110.2(5)
S11 C332 S12 108.7(4)
C334 C333 C332 114.3(6)
C334 C333 H33E 108.7
C332 C333 H33E 108.7
C334 C333 H33F 108.7
C332 C333 H33F 108.7
H33E C333 H33F 107.6
C333 C334 C335 113.9(7)
C333 C334 H33G 108.8
C335 C334 H33G 108.8
C333 C334 H33H 108.8
C335 C334 H33H 108.8
H33G C334 H33H 107.7
C336 C335 C334 114.1(8)
C336 C335 H33I 108.7
C334 C335 H33I 108.7
C336 C335 H33J 108.7
C334 C335 H33J 108.7
H33I C335 H33J 107.6
C335 C336 H33K 109.5
C335 C336 H33L 109.5
H33K C336 H33L 109.5
C335 C336 H33M 109.5
H33K C336 H33M 109.5
H33L C336 H33M 109.5
C338 C337 C332 114.9(6)
C338 C337 H33R 108.5
C332 C337 H33R 108.5
C338 C337 H33Q 108.5
C332 C337 H33Q 108.5
H33R C337 H33Q 107.5
C337 C338 C339 113.8(6)
C337 C338 H33P 108.8
C339 C338 H33P 108.8
C337 C338 H33N 108.8
C339 C338 H33N 108.8
H33P C338 H33N 107.7
C340 C339 C338 115.4(8)
C340 C339 H33S 108.4
C338 C339 H33S 108.4
C340 C339 H33O 108.4
C338 C339 H33O 108.4
H33S C339 H33O 107.5
C339 C340 H34G 109.5
C339 C340 H34H 109.5
H34G C340 H34H 109.5
C339 C340 H34I 109.5
H34G C340 H34I 109.5
H34H C340 H34I 109.5
O7 S13 C402 103.2(4)
O7 S13 C423 109.3(4)
C402 S13 C423 93.0(4)
O7A S14 C403 107.2(9)
O7A S14 C423 99.1(9)
C403 S14 C423 94.8(4)
O8 S15 C406 108.6(4)
O8 S15 C432 107.3(4)
C406 S15 C432 92.0(4)
O8A S16 C405 99.2(7)
O8A S16 C432 105.1(7)
C405 S16 C432 93.8(4)
C406 C401 C402 118.6(7)
C406 C401 C407 121.0(7)
C402 C401 C407 120.4(7)
C403 C402 C401 120.4(8)
C403 C402 S13 118.2(6)
C401 C402 S13 120.9(6)
C402 C403 C404 121.8(7)
C402 C403 S14 116.8(7)
C404 C403 S14 121.4(6)
C403 C404 C405 118.1(7)
C403 C404 C415 121.1(8)
C405 C404 C415 120.8(8)
C406 C405 C404 120.8(8)
C406 C405 S16 115.5(7)
C404 C405 S16 123.7(6)
C401 C406 C405 120.4(7)
C401 C406 S15 122.2(6)
C405 C406 S15 117.3(6)
C408 C407 C401 174.4(9)
C407 C408 C409 177.1(8)
C410 C409 C414 119.1(7)
C410 C409 C408 123.1(7)
C414 C409 C408 117.7(7)
C409 C410 C411 120.2(7)
C409 C410 H410 119.9
C411 C410 H410 119.9
C412 C411 C410 121.1(7)
C412 C411 H411 119.5
C410 C411 H411 119.5
C411 C412 C413 118.7(7)
C411 C412 H412 120.6
C413 C412 H412 120.6
C412 C413 C414 121.2(8)
C412 C413 H413 119.4
C414 C413 H413 119.4
C413 C414 C409 119.6(8)
C413 C414 H414 120.2
C409 C414 H414 120.2
C416 C415 C404 177.9(9)
C415 C416 C417 179.1(10)
C422 C417 C418 118.1(8)
C422 C417 C416 123.4(8)
C418 C417 C416 118.4(8)
C419 C418 C417 118.9(10)
C419 C418 H418 120.5
C417 C418 H418 120.5
C420 C419 C418 120.9(11)
C420 C419 H419 119.5
C418 C419 H419 119.5
C421 C420 C419 121.0(10)
C421 C420 H420 119.5
C419 C420 H420 119.5
C420 C421 C422 119.7(11)
C420 C421 H421 120.1
C422 C421 H421 120.1
C417 C422 C421 121.2(10)
C417 C422 H422 119.4
C421 C422 H422 119.4
C424 C423 C428 117.1(7)
C424 C423 S14 106.7(5)
C428 C423 S14 110.3(6)
C424 C423 S13 107.9(6)
C428 C423 S13 106.9(5)
S14 C423 S13 107.6(4)
C425 C424 C423 115.1(7)
C425 C424 H42A 108.5
C423 C424 H42A 108.5
C425 C424 H42B 108.5
C423 C424 H42B 108.5
H42A C424 H42B 107.5
C424 C425 C426 108.6(7)
C424 C425 H42C 110.0
C426 C425 H42C 110.0
C424 C425 H42D 110.0
C426 C425 H42D 110.0
H42C C425 H42D 108.3
C427 C426 C425 111.8(9)
C427 C426 H42E 109.3
C425 C426 H42E 109.3
C427 C426 H42F 109.3
C425 C426 H42F 109.3
H42E C426 H42F 107.9
C426 C427 H42G 109.5
C426 C427 H42H 109.5
H42G C427 H42H 109.5
C426 C427 H42I 109.5
H42G C427 H42I 109.5
H42H C427 H42I 109.5
C429 C428 C423 113.9(6)
C429 C428 H42J 108.8
C423 C428 H42J 108.8
C429 C428 H42K 108.8
C423 C428 H42K 108.8
H42J C428 H42K 107.7
C428 C429 C430 113.4(6)
C428 C429 H42L 108.9
C430 C429 H42L 108.9
C428 C429 H42M 108.9
C430 C429 H42M 108.9
H42L C429 H42M 107.7
C431 C430 C429 115.9(9)
C431 C430 H43A 108.3
C429 C430 H43A 108.3
C431 C430 H43B 108.3
C429 C430 H43B 108.3
H43A C430 H43B 107.4
C430 C431 H43C 109.5
C430 C431 H43D 109.5
H43C C431 H43D 109.5
C430 C431 H43E 109.5
H43C C431 H43E 109.5
H43D C431 H43E 109.5
C433 C432 C37D 93.3(12)
C433 C432 C437 123.5(8)
C37D C432 C437 31.6(11)
C433 C432 S16 109.7(6)
C37D C432 S16 127.0(16)
C437 C432 S16 102.8(6)
C433 C432 S15 106.4(6)
C37D C432 S15 111.4(17)
C437 C432 S15 106.6(6)
S16 C432 S15 106.9(4)
C34D C433 C432 134.1(16)
C34D C433 C434 33.3(17)
C432 C433 C434 108.3(8)
C34D C433 H93A 108.6
C432 C433 H93A 110.0
C434 C433 H93A 110.0
C34D C433 H93B 79.8
C432 C433 H93B 110.0
C434 C433 H93B 110.0
H93A C433 H93B 108.4
C34D C433 H93C 103.7
C432 C433 H93C 103.7
C434 C433 H93C 136.6
H93A C433 H93C 84.8
H93B C433 H93C 29.3
C34D C433 H93D 103.7
C432 C433 H93D 103.7
C434 C433 H93D 94.8
H93A C433 H93D 20.5
H93B C433 H93D 128.0
H93C C433 H93D 105.3
C435 C434 C433 108.2(8)
C435 C434 H43F 110.1
C433 C434 H43F 110.1
C435 C434 H43G 110.1
C433 C434 H43G 110.1
H43F C434 H43G 108.4
C436 C435 C434 118.4(10)
C436 C435 H43H 107.7
C434 C435 H43H 107.7
C436 C435 H43I 107.7
C434 C435 H43I 107.7
H43H C435 H43I 107.1
C435 C436 H43J 109.5
C435 C436 H43K 109.5
H43J C436 H43K 109.5
C435 C436 H43L 109.5
H43J C436 H43L 109.5
H43K C436 H43L 109.5
C433 C34D C35D 107.0(19)
C433 C34D H34J 110.3
C35D C34D H34J 110.3
C433 C34D H34K 110.3
C35D C34D H34K 110.3
H34J C34D H34K 108.6
C36D C35D C34D 110(2)
C36D C35D H35G 109.6
C34D C35D H35G 109.6
C36D C35D H35H 109.6
C34D C35D H35H 109.6
H35G C35D H35H 108.1
C35D C36D H36J 109.5
C35D C36D H36K 109.5
H36J C36D H36K 109.5
C35D C36D H36L 109.5
H36J C36D H36L 109.5
H36K C36D H36L 109.5
C438 C437 C432 110.7(8)
C438 C437 H43M 109.5
C432 C437 H43M 109.5
C438 C437 H43N 109.5
C432 C437 H43N 109.5
H43M C437 H43N 108.1
C439 C438 C437 112.1(9)
C439 C438 H43O 109.2
C437 C438 H43O 109.2
C439 C438 H43P 109.2
C437 C438 H43P 109.2
H43O C438 H43P 107.9
C440 C439 C438 128.0(13)
C440 C439 H43Q 105.3
C438 C439 H43Q 105.3
C440 C439 H43R 105.3
C438 C439 H43R 105.3
H43Q C439 H43R 106.0
C439 C440 H44A 109.5
C439 C440 H44B 109.5
H44A C440 H44B 109.5
C439 C440 H44C 109.5
H44A C440 H44C 109.5
H44B C440 H44C 109.5
C38D C37D C432 111.2(17)
C38D C37D H37E 109.4
C432 C37D H37E 109.4
C38D C37D H37F 109.4
C432 C37D H37F 109.4
H37E C37D H37F 108.0
C37D C38D C39D 107.9(18)
C37D C38D H38E 110.1
C39D C38D H38E 110.1
C37D C38D H38F 110.1
C39D C38D H38F 110.1
H38E C38D H38F 108.4
C40D C39D C38D 115(2)
C40D C39D H39E 108.6
C38D C39D H39E 108.6
C40D C39D H39F 108.6
C38D C39D H39F 108.6
H39E C39D H39F 107.6
C39D C40D H40G 109.5
C39D C40D H40H 109.5
H40G C40D H40H 109.5
C39D C40D H40I 109.5
H40G C40D H40I 109.5
H40H C40D H40I 109.5

loop_
_geom_bond_atom_site_label_1
_geom_bond_atom_site_label_2
_geom_bond_distance
S1 O1 1.488(5)
S1 C2 1.793(7)
S1 C23 1.851(7)
S2 C3 1.735(7)
S2 C23 1.858(7)
S3 O2 1.501(6)
S3 C6 1.779(7)
S3 C32 1.863(7)
S4 O2A 1.493(15)
S4 C5 1.756(7)
S4 C32 1.834(7)
C1 C2 1.391(10)
C1 C6 1.402(10)
C1 C7 1.457(9)
C2 C3 1.406(9)
C3 C4 1.402(10)
C4 C15 1.413(9)
C4 C5 1.424(10)
C5 C6 1.396(9)
C7 C8 1.196(9)
C8 C9 1.433(9)
C9 C14 1.393(10)
C9 C10 1.409(10)
C10 C11 1.404(11)
C10 H10 0.9500
C11 C12 1.363(13)
C11 H11 0.9500
C12 C13 1.365(13)
C12 H12 0.9500
C13 C14 1.379(11)
C13 H13 0.9500
C14 H14 0.9500
C15 C16 1.218(9)
C16 C17 1.427(10)
C17 C22 1.379(11)
C17 C18 1.382(11)
C18 C19 1.416(12)
C18 H18 0.9500
C19 C20 1.364(14)
C19 H19 0.9500
C20 C21 1.350(13)
C20 H20 0.9500
C21 C22 1.354(11)
C21 H21 0.9500
C22 H22 0.9500
C23 C28 1.536(8)
C23 C24 1.541(9)
C24 C25A 1.525(14)
C24 C25 1.528(12)
C24 H24A 0.9900
C24 H24B 0.9900
C24 H24C 0.9900
C24 H24D 0.9900
C25 C26 1.542(14)
C25 H25A 0.9900
C25 H25B 0.9900
C26 C27 1.466(14)
C26 H26A 0.9900
C26 H26B 0.9900
C27 H27A 0.9800
C27 H27B 0.9800
C27 H27C 0.9800
C25A C26A 1.543(15)
C25A H25C 0.9900
C25A H25D 0.9900
C26A C27A 1.460(15)
C26A H26C 0.9900
C26A H26D 0.9900
C27A H27D 0.9800
C27A H27E 0.9800
C27A H27F 0.9800
C28 C29A 1.517(14)
C28 C29 1.538(12)
C28 H28A 0.9900
C28 H28B 0.9900
C28 H28C 0.9900
C28 H28D 0.9900
C29 C30 1.530(12)
C29 H29A 0.9900
C29 H29B 0.9900
C30 C31 1.464(13)
C30 H30A 0.9900
C30 H30B 0.9900
C31 H31A 0.9800
C31 H31B 0.9800
C31 H31C 0.9800
C29A C30A 1.538(14)
C29A H29C 0.9900
C29A H29D 0.9900
C30A C31A 1.453(15)
C30A H30C 0.9900
C30A H30D 0.9900
C31A H31D 0.9800
C31A H31E 0.9800
C31A H31F 0.9800
C32 C37 1.532(9)
C32 C33 1.555(9)
C33 C34A 1.526(16)
C33 C34 1.530(9)
C33 H33A 0.9900
C33 H33B 0.9900
C33 H33C 0.9900
C33 H33D 0.9900
C34 C35 1.564(10)
C34 H34A 0.9900
C34 H34B 0.9900
C35 C36 1.482(9)
C35 H35A 0.9900
C35 H35B 0.9900
C36 H36A 0.9800
C36 H36B 0.9800
C36 H36C 0.9800
C34A C35A 1.541(16)
C34A H34C 0.9900
C34A H34D 0.9900
C35A C36A 1.453(16)
C35A H35C 0.9900
C35A H35D 0.9900
C36A H36D 0.9800
C36A H36E 0.9800
C36A H36F 0.9800
C37 C38 1.497(10)
C37 H37A 0.9900
C37 H37B 0.9900
C38 C39 1.523(9)
C38 H38A 0.9900
C38 H38B 0.9900
C39 C40 1.434(10)
C39 H39A 0.9900
C39 H39B 0.9900
C40 H40A 0.9800
C40 H40B 0.9800
C40 H40C 0.9800
S5 O3 1.492(5)
S5 C202 1.778(8)
S5 C223 1.872(8)
S6 C203 1.735(8)
S6 C223 1.834(8)
S7 O4 1.475(6)
S7 C206 1.763(7)
S7 C232 1.859(8)
S8 O4A 1.569(14)
S8 C205 1.768(8)
S8 C232 1.861(8)
C201 C202 1.380(10)
C201 C206 1.424(10)
C201 C207 1.440(10)
C202 C203 1.397(10)
C203 C204 1.433(11)
C204 C205 1.406(10)
C204 C215 1.421(10)
C205 C206 1.395(10)
C207 C208 1.203(9)
C208 C209 1.441(10)
C209 C210 1.398(10)
C209 C214 1.399(10)
C210 C211 1.389(11)
C210 H210 0.9500
C211 C212 1.354(13)
C211 H211 0.9500
C212 C213 1.382(13)
C212 H212 0.9500
C213 C214 1.375(11)
C213 H213 0.9500
C214 H214 0.9500
C215 C216 1.205(10)
C216 C217 1.418(10)
C217 C218 1.385(10)
C217 C222 1.402(10)
C218 C219 1.390(11)
C218 H218 0.9500
C219 C220 1.376(12)
C219 H219 0.9500
C220 C221 1.366(12)
C220 H220 0.9500
C221 C222 1.370(11)
C221 H221 0.9500
C222 H222 0.9500
C223 C224 1.529(9)
C223 C228 1.537(9)
C224 C25B 1.526(15)
C224 C225 1.531(11)
C224 H24X 0.9900
C224 H24W 0.9900
C224 H24U 0.9900
C224 H24V 0.9900
C225 C226 1.540(12)
C225 H22A 0.9900
C225 H22B 0.9900
C226 C227 1.468(12)
C226 H22C 0.9900
C226 H22D 0.9900
C227 H22E 0.9800
C227 H22F 0.9800
C227 H22G 0.9800
C25B C26B 1.543(16)
C25B H25E 0.9900
C25B H25F 0.9900
C26B C27B 1.450(16)
C26B H26E 0.9900
C26B H26F 0.9900
C27B H27G 0.9800
C27B H27H 0.9800
C27B H27I 0.9800
C228 C29B 1.525(16)
C228 C229 1.528(9)
C228 H28X 0.9900
C228 H28W 0.9900
C228 H28U 0.9900
C228 H28V 0.9900
C229 C230 1.543(11)
C229 H22H 0.9900
C229 H22I 0.9900
C230 C231 1.480(12)
C230 H23A 0.9900
C230 H23B 0.9900
C231 H23C 0.9800
C231 H23D 0.9800
C231 H23E 0.9800
C29B C30B 1.543(16)
C29B H29E 0.9900
C29B H29F 0.9900
C30B C31B 1.458(16)
C30B H30E 0.9900
C30B H30F 0.9900
C31B H31G 0.9800
C31B H31H 0.9800
C31B H31I 0.9800
C232 C237 1.520(13)
C232 C33B 1.534(13)
C232 C233 1.562(13)
C232 C37B 1.582(13)
C233 C234 1.546(13)
C233 H33Z 0.9900
C233 H33Y 0.9900
C234 C235 1.526(14)
C234 H34E 0.9900
C234 H34F 0.9900
C235 C236 1.484(14)
C235 H35E 0.9900
C235 H35F 0.9900
C236 H36G 0.9800
C236 H36H 0.9800
C236 H36I 0.9800
C33B C34B 1.527(14)
C33B H23L 0.9900
C33B H23M 0.9900
C34B C35B 1.566(13)
C34B H23N 0.9900
C34B H23O 0.9900
C35B C36B 1.485(14)
C35B H23G 0.9900
C35B H23H 0.9900
C36B H23I 0.9800
C36B H23J 0.9800
C36B H23K 0.9800
C237 C238 1.513(14)
C237 H37C 0.9900
C237 H37D 0.9900
C238 C239 1.599(14)
C238 H38C 0.9900
C238 H38D 0.9900
C239 C240 1.446(15)
C239 H39C 0.9900
C239 H39D 0.9900
C240 H40D 0.9800
C240 H40E 0.9800
C240 H40F 0.9800
C37B C38B 1.517(13)
C37B H23P 0.9900
C37B H23Q 0.9900
C38B C39B 1.576(14)
C38B H23R 0.9900
C38B H23S 0.9900
C39B C40B 1.458(14)
C39B H23Z 0.9900
C39B H23Y 0.9900
C40B H24E 0.9800
C40B H24F 0.9800
C40B H24G 0.9800
S9 O5 1.494(6)
S9 C302 1.791(8)
S9 C323 1.845(10)
S10 O5A 1.520(16)
S10 C303 1.768(8)
S10 C323 1.846(9)
S11 O6 1.500(5)
S11 C306 1.782(8)
S11 C332 1.841(7)
S12 C305 1.750(7)
S12 C332 1.842(8)
C301 C302 1.391(10)
C301 C306 1.401(10)
C301 C307 1.451(10)
C302 C303 1.403(11)
C303 C304 1.390(10)
C304 C305 1.397(10)
C304 C315 1.427(10)
C305 C306 1.395(9)
C307 C308 1.182(10)
C308 C309 1.440(10)
C309 C314 1.374(10)
C309 C310 1.376(10)
C310 C311 1.380(11)
C310 H310 0.9500
C311 C312 1.378(12)
C311 H311 0.9500
C312 C313 1.385(11)
C312 H312 0.9500
C313 C314 1.396(10)
C313 H313 0.9500
C314 H314 0.9500
C315 C316 1.187(10)
C316 C317 1.431(11)
C317 C318 1.373(12)
C317 C322 1.376(12)
C318 C319 1.325(13)
C318 H318 0.9500
C319 C320 1.301(16)
C319 H319 0.9500
C320 C321 1.414(17)
C320 H320 0.9500
C321 C322 1.387(14)
C321 H321 0.9500
C322 H322 0.9500
C323 C324 1.524(10)
C323 C28C 1.529(15)
C323 C328 1.536(11)
C323 C24C 1.557(15)
C324 C325 1.496(12)
C324 H32A 0.9900
C324 H32B 0.9900
C325 C326 1.528(11)
C325 H32C 0.9900
C325 H32D 0.9900
C326 C327 1.402(12)
C326 H32E 0.9900
C326 H32F 0.9900
C327 H32G 0.9800
C327 H32H 0.9800
C327 H32I 0.9800
C24C C25C 1.513(15)
C24C H24Y 0.9900
C24C H24Z 0.9900
C25C C26C 1.538(15)
C25C H25G 0.9900
C25C H25H 0.9900
C26C C27C 1.434(16)
C26C H26G 0.9900
C26C H26H 0.9900
C27C H27J 0.9800
C27C H27K 0.9800
C27C H27L 0.9800
C328 C329 1.526(14)
C328 H32Z 0.9900
C328 H32Y 0.9900
C329 C330 1.534(10)
C329 H32X 0.9900
C329 H32W 0.9900
C330 C331 1.402(11)
C330 H33X 0.9900
C330 H33W 0.9900
C331 H33V 0.9800
C331 H33U 0.9800
C331 H33T 0.9800
C28C C29C 1.519(16)
C28C H28Y 0.9900
C28C H28Z 0.9900
C29C C30C 1.538(15)
C29C H29G 0.9900
C29C H29H 0.9900
C30C C31C 1.450(16)
C30C H30G 0.9900
C30C H30H 0.9900
C31C H31J 0.9800
C31C H31K 0.9800
C31C H31L 0.9800
C332 C333 1.536(9)
C332 C337 1.551(9)
C333 C334 1.514(9)
C333 H33E 0.9900
C333 H33F 0.9900
C334 C335 1.577(10)
C334 H33G 0.9900
C334 H33H 0.9900
C335 C336 1.457(11)
C335 H33I 0.9900
C335 H33J 0.9900
C336 H33K 0.9800
C336 H33L 0.9800
C336 H33M 0.9800
C337 C338 1.513(8)
C337 H33R 0.9900
C337 H33Q 0.9900
C338 C339 1.539(9)
C338 H33P 0.9900
C338 H33N 0.9900
C339 C340 1.478(10)
C339 H33S 0.9900
C339 H33O 0.9900
C340 H34G 0.9800
C340 H34H 0.9800
C340 H34I 0.9800
S13 O7 1.474(6)
S13 C402 1.761(9)
S13 C423 1.867(8)
S14 O7A 1.563(13)
S14 C403 1.753(8)
S14 C423 1.850(9)
S15 O8 1.490(7)
S15 C406 1.767(8)
S15 C432 1.853(9)
S16 O8A 1.576(12)
S16 C405 1.753(9)
S16 C432 1.846(9)
C401 C406 1.398(11)
C401 C402 1.425(11)
C401 C407 1.437(10)
C402 C403 1.374(10)
C403 C404 1.404(12)
C404 C405 1.411(12)
C404 C415 1.445(10)
C405 C406 1.406(10)
C407 C408 1.208(9)
C408 C409 1.435(10)
C409 C410 1.374(10)
C409 C414 1.396(10)
C410 C411 1.386(10)
C410 H410 0.9500
C411 C412 1.372(11)
C411 H411 0.9500
C412 C413 1.374(11)
C412 H412 0.9500
C413 C414 1.384(11)
C413 H413 0.9500
C414 H414 0.9500
C415 C416 1.200(10)
C416 C417 1.433(10)
C417 C422 1.372(11)
C417 C418 1.398(12)
C418 C419 1.389(13)
C418 H418 0.9500
C419 C420 1.341(16)
C419 H419 0.9500
C420 C421 1.340(16)
C420 H420 0.9500
C421 C422 1.380(13)
C421 H421 0.9500
C422 H422 0.9500
C423 C424 1.530(9)
C423 C428 1.531(9)
C424 C425 1.530(10)
C424 H42A 0.9900
C424 H42B 0.9900
C425 C426 1.539(10)
C425 H42C 0.9900
C425 H42D 0.9900
C426 C427 1.449(11)
C426 H42E 0.9900
C426 H42F 0.9900
C427 H42G 0.9800
C427 H42H 0.9800
C427 H42I 0.9800
C428 C429 1.528(9)
C428 H42J 0.9900
C428 H42K 0.9900
C429 C430 1.547(9)
C429 H42L 0.9900
C429 H42M 0.9900
C430 C431 1.465(11)
C430 H43A 0.9900
C430 H43B 0.9900
C431 H43C 0.9800
C431 H43D 0.9800
C431 H43E 0.9800
C432 C433 1.502(10)
C432 C37D 1.536(14)
C432 C437 1.577(10)
C433 C34D 1.495(14)
C433 C434 1.548(11)
C433 H93A 0.9900
C433 H93B 0.9900
C433 H93C 0.9900
C433 H93D 0.9900
C434 C435 1.535(11)
C434 H43F 0.9900
C434 H43G 0.9900
C435 C436 1.423(11)
C435 H43H 0.9900
C435 H43I 0.9900
C436 H43J 0.9800
C436 H43K 0.9800
C436 H43L 0.9800
C34D C35D 1.562(15)
C34D H34J 0.9900
C34D H34K 0.9900
C35D C36D 1.445(16)
C35D H35G 0.9900
C35D H35H 0.9900
C36D H36J 0.9800
C36D H36K 0.9800
C36D H36L 0.9800
C437 C438 1.523(11)
C437 H43M 0.9900
C437 H43N 0.9900
C438 C439 1.484(11)
C438 H43O 0.9900
C438 H43P 0.9900
C439 C440 1.442(12)
C439 H43Q 0.9900
C439 H43R 0.9900
C440 H44A 0.9800
C440 H44B 0.9800
C440 H44C 0.9800
C37D C38D 1.532(15)
C37D H37E 0.9900
C37D H37F 0.9900
C38D C39D 1.553(15)
C38D H38E 0.9900
C38D H38F 0.9900
C39D C40D 1.433(16)
C39D H39E 0.9900
C39D H39F 0.9900
C40D H40G 0.9800
C40D H40H 0.9800
C40D H40I 0.9800
